data_4125681
loop_
_publ_author_name
'Zhang, Chen'
'Patil, Rahul S.'
'Liu, Chong'
'Barnes, Charles L.'
'Atwood, Jerry L.'

_publ_section_title
;
 Controlled 2D Assembly of Nickel-Seamed Hexameric Pyrogallol[4]arene
 Nanocapsules.
;
_journal_issue 8
_journal_name_full 'Journal of the American Chemical Society'
_journal_page_first 2920
_journal_page_last 2923
_journal_paper_doi 10.1021/jacs.7b00037
_journal_volume 139
_journal_year 2017
_chemical_formula_moiety 6(C40H36O16)2(C3H6NO)40O24Ni
_chemical_formula_sum 'C246 H204 N2 Ni24 O138'
_chemical_formula_weight 6805.14
_chemical_name_common 'PgC3OH, DMF, Ni'
_chemical_name_systematic 'C-propan-3-ol pyrogallol[4]arene, dimethylformamide, nickel'
_space_group_crystal_system trigonal
_space_group_IT_number 147
_space_group_name_Hall '-P 3'
_space_group_name_H-M_alt 'P -3'
_symmetry_space_group_name_Hall '-P 3'
_symmetry_space_group_name_H-M 'P -3'
_atom_sites_solution_hydrogens geom
_audit_creation_method SHELXL-2014/7
_audit_update_record
;
2016-12-11 deposited with the CCDC.
2017-01-02 downloaded from the CCDC.
;
_cell_angle_alpha 90
_cell_angle_beta 90
_cell_angle_gamma 120
_cell_formula_units_Z 3
_cell_length_a 37.9790(10)
_cell_length_b 37.9790(10)
_cell_length_c 22.4734(7)
_cell_measurement_reflns_used 9912
_cell_measurement_temperature 100(2)
_cell_measurement_theta_max 60.99
_cell_measurement_theta_min 2.33
_cell_volume 28072.8(14)
_computing_cell_refinement 'APEX2 (Bruker AXS, 2008)'
_computing_data_collection 'APEX2 (Bruker AXS, 2008)'
_computing_data_reduction 'APEX2 (Bruker AXS, 2008)'
_computing_molecular_graphics 'X-SEED, Barbour, 2001'
_computing_publication_material 'CIFTAB (Sheldrick, 2013)'
_computing_structure_refinement 'SHELXL-2013 (Sheldrick, 2013)'
_computing_structure_solution 'SHELXS-2013 (Sheldrick, 2013)'
_diffrn_ambient_temperature 100(2)
_diffrn_measured_fraction_theta_full 0.998
_diffrn_measured_fraction_theta_max 0.998
_diffrn_measurement_device_type 'Bruker APEXII CCD area detector'
_diffrn_measurement_method 'omega scans'
_diffrn_radiation_type CuK\a
_diffrn_radiation_wavelength 1.54178
_diffrn_reflns_av_R_equivalents 0.0715
_diffrn_reflns_av_unetI/netI 0.0403
_diffrn_reflns_Laue_measured_fraction_full 0.998
_diffrn_reflns_Laue_measured_fraction_max 0.998
_diffrn_reflns_limit_h_max 43
_diffrn_reflns_limit_h_min -43
_diffrn_reflns_limit_k_max 40
_diffrn_reflns_limit_k_min -42
_diffrn_reflns_limit_l_max 25
_diffrn_reflns_limit_l_min -25
_diffrn_reflns_number 255971
_diffrn_reflns_point_group_measured_fraction_full 0.998
_diffrn_reflns_point_group_measured_fraction_max 0.998
_diffrn_reflns_theta_full 61.314
_diffrn_reflns_theta_max 61.314
_diffrn_reflns_theta_min 1.966
_diffrn_standards_decay_% 0.0
_exptl_absorpt_coefficient_mu 1.911
_exptl_absorpt_correction_T_max 0.832
_exptl_absorpt_correction_T_min 0.612
_exptl_absorpt_correction_type multi-scan
_exptl_absorpt_process_details
;
 Data were corrected for decay and absorption using the program SADABS 
 (Sheldrick, G. M. (2003). SADABS. Version 2.10. University of
 G\"ottingen, Germany).
;
_exptl_crystal_colour green
_exptl_crystal_density_diffrn 1.208
_exptl_crystal_description plate
_exptl_crystal_F_000 10410
_exptl_crystal_size_max 0.250
_exptl_crystal_size_mid 0.250
_exptl_crystal_size_min 0.100
_refine_diff_density_max 2.694
_refine_diff_density_min -1.865
_refine_diff_density_rms 0.189
_refine_ls_extinction_method none
_refine_ls_goodness_of_fit_ref 1.984
_refine_ls_hydrogen_treatment constr
_refine_ls_matrix_type full
_refine_ls_number_parameters 1710
_refine_ls_number_reflns 28830
_refine_ls_number_restraints 30
_refine_ls_restrained_S_all 1.989
_refine_ls_R_factor_all 0.2247
_refine_ls_R_factor_gt 0.1573
_refine_ls_shift/su_max 0.021
_refine_ls_shift/su_mean 0.002
_refine_ls_structure_factor_coef Fsqd
_refine_ls_weighting_details 'w=1/[\s^2^(Fo^2^)+(0.2000P)^2^] where P=(Fo^2^+2Fc^2^)/3'
_refine_ls_weighting_scheme calc
_refine_ls_wR_factor_gt 0.4324
_refine_ls_wR_factor_ref 0.5132
_reflns_Friedel_coverage 0.000
_reflns_number_gt 17052
_reflns_number_total 28830
_reflns_threshold_expression 'I > 2\s(I)'
_cod_data_source_file ja7b00037_si_002.cif
_cod_data_source_block 0
_cod_original_cell_volume 28072.8(17)
_cod_database_code 4125681
_shelx_shelxl_version_number 2014/7
_shelx_space_group_comment
;
The symmetry employed for this shelxl refinement is uniquely defined
by the following loop, which should always be used as a source of
symmetry information in preference to the above space-group names.
They are only intended as comments.
;
_shelx_estimated_absorpt_t_min 0.647
_shelx_estimated_absorpt_t_max 0.832

loop_
_space_group_symop_operation_xyz
'x, y, z'
'-y, x-y, z'
'-x+y, -x, z'
'-x, -y, -z'
'y, -x+y, -z'
'x-y, x, -z'

loop_
_atom_site_label
_atom_site_type_symbol
_atom_site_fract_x
_atom_site_fract_y
_atom_site_fract_z
_atom_site_U_iso_or_equiv
_atom_site_adp_type
_atom_site_occupancy
_atom_site_site_symmetry_order
_atom_site_calc_flag
_atom_site_refinement_flags_posn
_atom_site_refinement_flags_adp
Ni2 Ni 0.88171(5) 0.50200(6) 0.52021(9) 0.0624(5) Uani 1 1 d . .
Ni10 Ni 0.77826(6) 0.90710(5) 0.55980(9) 0.0641(5) Uani 1 1 d . .
Ni9 Ni 0.79540(6) 0.81534(6) 0.43807(9) 0.0677(6) Uani 1 1 d . .
Ni5 Ni 0.71353(5) 0.54203(6) 0.64243(9) 0.0663(5) Uani 1 1 d . .
Ni12 Ni 1.03061(6) 0.85936(6) 0.69665(9) 0.0704(6) Uani 1 1 d . .
Ni11 Ni 0.93784(6) 0.98890(6) 0.82038(10) 0.0704(6) Uani 1 1 d . .
Ni7 Ni 0.50104(6) 0.32461(5) 0.38246(9) 0.0694(6) Uani 1 1 d . .
Ni6 Ni 0.59924(6) 0.48030(6) 0.64313(9) 0.0748(6) Uani 1 1 d . .
Ni8 Ni 0.72246(6) 0.39233(6) 0.26545(11) 0.0733(6) Uani 1 1 d . .
Ni1 Ni 0.81879(7) 0.55265(7) 0.52046(10) 0.0803(7) Uani 1 1 d . .
Ni4 Ni 0.65798(6) 0.48493(7) 0.78048(10) 0.0780(6) Uani 1 1 d . .
Ni3 Ni 0.66311(7) 0.38892(7) 0.90741(12) 0.0889(7) Uani 1 1 d . .
O00D O 0.7709(2) 0.8018(2) 0.5222(4) 0.068(2) Uani 1 1 d . .
O00E O 0.9747(2) 0.8880(2) 0.8187(3) 0.0665(19) Uani 1 1 d . .
O3A O 0.9051(2) 0.5120(2) 0.6039(4) 0.0639(19) Uani 1 1 d . .
O00G O 0.8624(2) 0.7517(2) 0.5215(4) 0.073(2) Uani 1 1 d . .
O00H O 0.8272(2) 0.9275(2) 0.7552(4) 0.072(2) Uani 1 1 d . .
O00I O 0.9206(2) 0.7636(2) 0.5858(3) 0.0632(19) Uani 1 1 d . .
O7B O 0.5341(2) 0.4384(2) 0.4986(3) 0.0640(19) Uani 1 1 d . .
O00K O 0.8826(2) 0.9372(2) 0.8193(4) 0.071(2) Uani 1 1 d . .
O6B O 0.5841(2) 0.4921(2) 0.5622(4) 0.069(2) Uani 1 1 d . .
O00M O 0.7643(2) 0.8503(2) 0.5852(4) 0.0663(19) Uani 1 1 d . .
O00N O 0.9852(2) 0.8401(2) 0.7578(4) 0.070(2) Uani 1 1 d . .
O00O O 0.9593(2) 0.9500(2) 0.8234(4) 0.069(2) Uani 1 1 d . .
O10B O 0.5902(2) 0.3728(2) 0.2662(3) 0.0633(19) Uani 1 1 d . .
O12B O 0.7333(2) 0.4496(2) 0.2652(3) 0.067(2) Uani 1 1 d . .
O4B O 0.7262(2) 0.5668(2) 0.5601(4) 0.073(2) Uani 1 1 d . .
O8B O 0.5105(3) 0.3694(2) 0.4368(4) 0.076(2) Uani 1 1 d . .
O3B O 0.7815(3) 0.5745(2) 0.4966(4) 0.077(2) Uani 1 1 d . .
O12A O 0.7721(2) 0.5677(2) 0.6662(4) 0.072(2) Uani 1 1 d . .
O4A O 0.9044(3) 0.4596(2) 0.6683(4) 0.070(2) Uani 1 1 d . .
O00W O 0.8264(2) 0.7880(2) 0.4668(3) 0.068(2) Uani 1 1 d . .
O1B O 0.7858(2) 0.5052(3) 0.3248(4) 0.072(2) Uani 1 1 d . .
O1A O 0.8293(2) 0.5796(2) 0.6001(4) 0.072(2) Uani 1 1 d . .
O00Z O 0.8042(3) 0.9213(2) 0.6415(3) 0.075(2) Uani 1 1 d . .
O9B O 0.5338(2) 0.3700(2) 0.3228(4) 0.075(2) Uani 1 1 d . .
O13B O 0.8283(2) 0.7261(3) 0.3946(4) 0.080(2) Uani 1 1 d . .
O6A O 0.8355(3) 0.3858(3) 0.8385(4) 0.084(2) Uani 1 1 d . .
O2A O 0.8592(2) 0.5368(3) 0.5465(4) 0.074(2) Uani 1 1 d . .
O10A O 0.7028(3) 0.4985(3) 0.8397(4) 0.083(2) Uani 1 1 d . .
O11B O 0.6641(2) 0.3789(2) 0.2635(4) 0.078(2) Uani 1 1 d . .
O016 O 0.9873(2) 0.8185(3) 0.6449(4) 0.088(3) Uani 1 1 d . .
O5B O 0.6558(2) 0.5174(3) 0.6141(4) 0.080(2) Uani 1 1 d . .
O9A O 0.7066(3) 0.4489(3) 0.9051(4) 0.082(2) Uani 1 1 d . .
O11A O 0.7042(2) 0.5193(3) 0.7262(4) 0.087(3) Uani 1 1 d . .
O13C O 0.7067(3) 0.5908(2) 0.6737(5) 0.089(3) Uani 1 1 d . .
O2B O 0.8085(3) 0.5314(3) 0.4362(4) 0.091(3) Uani 1 1 d . .
O7A O 0.7835(3) 0.3835(3) 0.9051(4) 0.086(2) Uani 1 1 d . .
O8A O 0.7120(3) 0.3812(3) 0.9118(4) 0.085(2) Uani 1 1 d . .
O5A O 0.8582(3) 0.3893(2) 0.7261(4) 0.085(3) Uani 1 1 d . .
O14B O 0.5518(3) 0.6150(3) 0.5113(5) 0.091(3) Uani 1 1 d . .
O7O O 0.4466(3) 0.3203(3) 0.3538(5) 0.103(3) Uani 1 1 d . .
O9O O 0.7505(4) 0.7608(3) 0.4055(5) 0.099(3) Uani 1 1 d D .
C6B C 0.7459(3) 0.5774(3) 0.4080(5) 0.057(3) Uani 1 1 d . .
C9B C 0.6909(3) 0.5731(3) 0.4739(4) 0.052(2) Uani 1 1 d . .
C5C C 0.9158(3) 0.7706(3) 0.6451(5) 0.057(3) Uani 1 1 d . .
C2C C 0.9129(3) 0.7910(3) 0.7646(4) 0.055(2) Uani 1 1 d . .
C1C C 0.8782(3) 0.7617(3) 0.7351(5) 0.058(3) Uani 1 1 d . .
H1C H 0.8531 0.7488 0.7559 0.069 Uiso 1 1 calc R U
C24C C 0.8879(3) 0.9051(3) 0.8236(5) 0.058(3) Uani 1 1 d . .
C6C C 0.8792(3) 0.7503(3) 0.6739(4) 0.053(2) Uani 1 1 d . .
C5B C 0.7704(3) 0.5656(3) 0.4390(5) 0.058(3) Uani 1 1 d . .
C25C C 0.9271(3) 0.9113(3) 0.8237(5) 0.058(3) Uani 1 1 d . .
C8B C 0.6535(3) 0.5597(3) 0.4495(5) 0.055(3) Uani 1 1 d . .
H8B H 0.6531 0.5695 0.4107 0.066 Uiso 1 1 calc R U
C7C C 0.8407(3) 0.7192(3) 0.6416(5) 0.060(3) Uani 1 1 d . .
H7C H 0.8492 0.7061 0.6106 0.072 Uiso 1 1 calc R U
C4B C 0.7854(4) 0.5423(3) 0.4093(6) 0.068(3) Uani 1 1 d . .
C9C C 0.8220(3) 0.7404(3) 0.6097(5) 0.057(3) Uani 1 1 d . .
C23B C 0.6209(3) 0.4461(3) 0.2570(5) 0.059(3) Uani 1 1 d . .
C16C C 0.7633(3) 0.8141(3) 0.6737(5) 0.062(3) Uani 1 1 d . .
C22C C 0.8630(3) 0.8320(3) 0.8295(4) 0.054(2) Uani 1 1 d . .
H22C H 0.8411 0.8048 0.8319 0.065 Uiso 1 1 calc R U
C26C C 0.9337(3) 0.8777(3) 0.8231(4) 0.054(2) Uani 1 1 d . .
C20C C 0.7967(3) 0.8539(3) 0.7639(5) 0.056(3) Uani 1 1 d . .
C13C C 0.7738(3) 0.7659(3) 0.6103(5) 0.055(3) Uani 1 1 d . .
C25B C 0.6629(3) 0.4134(3) 0.2615(5) 0.059(3) Uani 1 1 d . .
C24B C 0.6236(3) 0.4101(3) 0.2617(5) 0.059(3) Uani 1 1 d . .
C14C C 0.7424(3) 0.7730(3) 0.6416(5) 0.062(3) Uani 1 1 d D .
H14C H 0.7253 0.7752 0.6097 0.075 Uiso 1 1 calc R U
C11B C 0.6545(3) 0.5300(3) 0.5602(5) 0.065(3) Uani 1 1 d . .
C1B C 0.7361(3) 0.5662(3) 0.3512(5) 0.054(2) Uani 1 1 d . .
H1B H 0.7197 0.5749 0.3311 0.065 Uiso 1 1 calc R U
C9A C 0.9093(3) 0.4978(3) 0.7571(5) 0.060(3) Uani 1 1 d . .
C11C C 0.8161(3) 0.7749(3) 0.5228(5) 0.055(2) Uani 1 1 d . .
C23C C 0.8537(3) 0.8633(4) 0.8275(5) 0.061(3) Uani 1 1 d . .
C2A C 0.8672(3) 0.5849(3) 0.6908(5) 0.061(3) Uani 1 1 d . .
C18B C 0.5328(3) 0.4057(3) 0.4069(6) 0.063(3) Uani 1 1 d . .
O12O O 1.0459(3) 0.8142(3) 0.7183(7) 0.126(4) Uani 1 1 d . .
C12B C 0.6176(3) 0.5182(3) 0.5303(5) 0.059(3) Uani 1 1 d . .
C3C C 0.9495(3) 0.8101(3) 0.7330(5) 0.063(3) Uani 1 1 d . .
C19B C 0.5447(3) 0.4069(3) 0.3486(5) 0.058(3) Uani 1 1 d . .
C19C C 0.8073(3) 0.8899(3) 0.7329(5) 0.059(3) Uani 1 1 d . .
C15C C 0.7764(3) 0.8179(3) 0.7330(5) 0.059(3) Uani 1 1 d . .
H15C H 0.7709 0.7938 0.7534 0.071 Uiso 1 1 calc R U
C13B C 0.6165(3) 0.5338(3) 0.4743(5) 0.060(3) Uani 1 1 d . .
C27C C 0.9024(3) 0.8385(3) 0.8281(4) 0.057(3) Uani 1 1 d . .
C3A C 0.8563(3) 0.5717(3) 0.6347(6) 0.070(3) Uani 1 1 d . .
C18C C 0.7954(3) 0.8874(3) 0.6721(5) 0.064(3) Uani 1 1 d . .
C16B C 0.5647(3) 0.4789(3) 0.4093(5) 0.055(3) Uani 1 1 d . .
C8C C 0.7914(3) 0.7467(3) 0.6379(5) 0.060(3) Uani 1 1 d . .
H8C H 0.7832 0.7370 0.6774 0.072 Uiso 1 1 calc R U
C20B C 0.5671(3) 0.4446(4) 0.3185(6) 0.067(3) Uani 1 1 d . .
C22B C 0.6586(3) 0.4833(4) 0.2550(5) 0.065(3) Uani 1 1 d . .
H22B H 0.6577 0.5078 0.2523 0.078 Uiso 1 1 calc R U
C10C C 0.8339(3) 0.7558(3) 0.5528(5) 0.061(3) Uani 1 1 d . .
C5A C 0.8952(3) 0.5374(3) 0.6342(5) 0.057(3) Uani 1 1 d . .
C26A C 0.7757(3) 0.5616(3) 0.7242(6) 0.063(3) Uani 1 1 d . .
C28C C 0.9112(3) 0.8032(3) 0.8266(5) 0.065(3) Uani 1 1 d . .
H28C H 0.9392 0.8142 0.8433 0.078 Uiso 1 1 calc R U
C4A C 0.8699(3) 0.5483(3) 0.6034(5) 0.063(3) Uani 1 1 d . .
C17B C 0.5442(3) 0.4425(3) 0.4392(5) 0.054(3) Uani 1 1 d . .
C12C C 0.7858(4) 0.7811(3) 0.5531(5) 0.065(3) Uani 1 1 d . .
C21C C 0.8115(3) 0.8573(3) 0.8254(5) 0.065(3) Uani 1 1 d . .
H21C H 0.8135 0.8826 0.8423 0.078 Uiso 1 1 calc R U
C3B C 0.7719(3) 0.5290(3) 0.3488(5) 0.062(3) Uani 1 1 d . .
C2B C 0.7493(3) 0.5411(3) 0.3175(5) 0.065(3) Uani 1 1 d . .
C14B C 0.5762(3) 0.5184(3) 0.4452(5) 0.058(3) Uani 1 1 d . .
H14B H 0.5556 0.5108 0.4775 0.069 Uiso 1 1 calc R U
C15B C 0.5758(3) 0.4788(3) 0.3517(5) 0.062(3) Uani 1 1 d . .
H15B H 0.5909 0.5045 0.3326 0.074 Uiso 1 1 calc R U
C10A C 0.8967(4) 0.4624(3) 0.7251(5) 0.067(3) Uani 1 1 d . .
C1A C 0.8940(3) 0.5740(3) 0.7198(6) 0.062(3) Uani 1 1 d . .
H1A H 0.9026 0.5833 0.7592 0.074 Uiso 1 1 calc R U
C26B C 0.6980(3) 0.4509(3) 0.2600(5) 0.060(3) Uani 1 1 d . .
C17C C 0.7732(3) 0.8494(3) 0.6422(5) 0.059(3) Uani 1 1 d . .
C27B C 0.6965(3) 0.4866(3) 0.2568(5) 0.059(3) Uani 1 1 d . .
C8A C 0.8986(3) 0.4964(4) 0.8151(6) 0.068(3) Uani 1 1 d . .
H8A H 0.9079 0.5214 0.8355 0.082 Uiso 1 1 calc R U
C10B C 0.6914(3) 0.5575(3) 0.5306(6) 0.065(3) Uani 1 1 d . .
C6A C 0.9079(3) 0.5507(3) 0.6923(5) 0.059(3) Uani 1 1 d . .
C29C C 0.8108(3) 0.6849(3) 0.6840(5) 0.068(3) Uani 1 1 d . .
H29A H 0.8253 0.6726 0.7038 0.081 Uiso 1 1 calc R U
H29B H 0.8017 0.6969 0.7153 0.081 Uiso 1 1 calc R U
C13A C 0.8748(3) 0.4606(4) 0.8465(5) 0.065(3) Uani 1 1 d . .
C25A C 0.7398(3) 0.5343(4) 0.7549(5) 0.066(3) Uani 1 1 d . .
O10I O 0.8362(3) 0.9237(4) 0.5229(6) 0.131(4) Uani 1 1 d . .
O12I O 1.0158(4) 0.9033(4) 0.6598(6) 0.126(4) Uani 1 1 d . .
C03E C 0.7355(3) 0.5281(3) 0.2567(5) 0.066(3) Uani 1 1 d . .
H03E H 0.7567 0.5236 0.2379 0.079 Uiso 1 1 calc R U
C4C C 0.9508(4) 0.7998(4) 0.6744(6) 0.076(3) Uani 1 1 d . .
C19A C 0.7442(4) 0.4534(4) 0.9082(5) 0.073(3) Uani 1 1 d . .
C28A C 0.8510(3) 0.6089(3) 0.7239(7) 0.076(4) Uani 1 1 d . .
H28A H 0.8425 0.6216 0.6923 0.091 Uiso 1 1 calc R U
C17A C 0.7846(4) 0.4196(4) 0.9082(5) 0.079(4) Uani 1 1 d . .
C11A C 0.8713(4) 0.4238(4) 0.7555(6) 0.073(3) Uani 1 1 d . .
C27A C 0.8126(3) 0.5797(3) 0.7558(5) 0.064(3) Uani 1 1 d . .
C7B C 0.7296(3) 0.6017(3) 0.4420(5) 0.061(3) Uani 1 1 d . .
H7B H 0.7501 0.6175 0.4734 0.073 Uiso 1 1 calc R U
C15A C 0.8181(4) 0.4928(4) 0.9118(5) 0.075(3) Uani 1 1 d . .
H15A H 0.8426 0.5183 0.9117 0.090 Uiso 1 1 calc R U
C12A C 0.8607(4) 0.4253(4) 0.8152(6) 0.079(3) Uani 1 1 d . .
C21B C 0.5799(3) 0.4438(4) 0.2561(5) 0.066(3) Uani 1 1 d . .
H21B H 0.5599 0.4168 0.2388 0.079 Uiso 1 1 calc R U
C24A C 0.7411(4) 0.5261(4) 0.8139(6) 0.074(3) Uani 1 1 d . .
C23A C 0.7764(4) 0.5426(4) 0.8453(6) 0.075(4) Uani 1 1 d . .
C7A C 0.9353(3) 0.5384(3) 0.7242(6) 0.067(3) Uani 1 1 d . .
H7A H 0.9505 0.5330 0.6926 0.080 Uiso 1 1 calc R U
C32B C 0.5734(3) 0.5499(3) 0.4047(6) 0.066(3) Uani 1 1 d . .
H32A H 0.5933 0.5578 0.3719 0.080 Uiso 1 1 calc R U
H32B H 0.5458 0.5376 0.3872 0.080 Uiso 1 1 calc R U
O11O O 0.9293(4) 0.9869(4) 0.9159(5) 0.130(4) Uani 1 1 d . .
C20A C 0.7792(4) 0.4919(4) 0.9112(5) 0.080(4) Uani 1 1 d . .
C21A C 0.7767(4) 0.5300(4) 0.9098(5) 0.078(4) Uani 1 1 d . .
H21A H 0.7495 0.5226 0.9267 0.094 Uiso 1 1 calc R U
O6O O 0.5954(5) 0.5342(4) 0.6778(6) 0.173(7) Uani 1 1 d . .
C18A C 0.7467(4) 0.4183(4) 0.9081(5) 0.075(3) Uani 1 1 d . .
C22A C 0.8101(4) 0.5684(4) 0.8150(6) 0.076(4) Uani 1 1 d . .
H22A H 0.8349 0.5802 0.8366 0.091 Uiso 1 1 calc R U
C33B C 0.5822(4) 0.5882(3) 0.4410(6) 0.069(3) Uani 1 1 d . .
H33A H 0.6103 0.6012 0.4564 0.082 Uiso 1 1 calc R U
H33B H 0.5802 0.6078 0.4142 0.082 Uiso 1 1 calc R U
C16A C 0.8199(4) 0.4572(4) 0.9126(5) 0.072(3) Uani 1 1 d . .
O2I O 0.8232(3) 0.4517(3) 0.5446(6) 0.123(4) Uani 1 1 d . .
C14A C 0.8604(4) 0.4579(4) 0.9110(5) 0.075(3) Uani 1 1 d . .
H14A H 0.8558 0.4316 0.9279 0.090 Uiso 1 1 calc R U
C38B C 0.7339(4) 0.5604(4) 0.2194(6) 0.081(4) Uani 1 1 d . .
H38A H 0.7594 0.5866 0.2250 0.097 Uiso 1 1 calc R U
H38B H 0.7110 0.5639 0.2331 0.097 Uiso 1 1 calc R U
C38C C 0.8825(4) 0.7673(4) 0.8673(6) 0.076(3) Uani 1 1 d . .
H38C H 0.8815 0.7783 0.9067 0.092 Uiso 1 1 calc R U
H38D H 0.8548 0.7543 0.8502 0.092 Uiso 1 1 calc R U
C35C C 0.7830(4) 0.8224(4) 0.8673(6) 0.076(3) Uani 1 1 d . .
H35A H 0.7804 0.7967 0.8519 0.092 Uiso 1 1 calc R U
H35B H 0.7961 0.8274 0.9069 0.092 Uiso 1 1 calc R U
C30C C 0.7737(4) 0.6518(3) 0.6518(6) 0.080(4) Uani 1 1 d . .
H30A H 0.7811 0.6344 0.6283 0.097 Uiso 1 1 calc R U
H30B H 0.7622 0.6640 0.6246 0.097 Uiso 1 1 calc R U
O11I O 0.9465(4) 0.9910(5) 0.7267(6) 0.140(5) Uani 1 1 d . .
C29B C 0.7261(4) 0.6326(4) 0.4031(6) 0.078(3) Uani 1 1 d . .
H19 H 0.7058 0.6180 0.3714 0.094 Uiso 1 1 calc R U
H20 H 0.7161 0.6474 0.4276 0.094 Uiso 1 1 calc R U
O4O O 0.6541(4) 0.5370(4) 0.8030(7) 0.150(5) Uani 1 1 d . .
O3O O 0.6636(5) 0.3972(5) 1.0055(8) 0.174(6) Uani 1 1 d . .
O9I O 0.8495(4) 0.8717(4) 0.4650(8) 0.156(5) Uani 1 1 d . .
O8O O 0.7296(5) 0.3987(4) 0.1692(6) 0.147(5) Uani 1 1 d . .
O7I O 0.5565(4) 0.3303(4) 0.4239(6) 0.132(4) Uani 1 1 d . .
C35B C 0.5793(4) 0.4763(4) 0.2173(5) 0.080(4) Uani 1 1 d D .
H21 H 0.5534 0.4758 0.2252 0.096 Uiso 1 1 calc R U
H22 H 0.6016 0.5030 0.2309 0.096 Uiso 1 1 calc R U
C32C C 0.7143(4) 0.7373(4) 0.6796(6) 0.087(4) Uani 1 1 d D .
H32C H 0.7010 0.7459 0.7094 0.105 Uiso 1 1 calc R U
H32D H 0.7301 0.7270 0.7010 0.105 Uiso 1 1 calc R U
C29A C 0.9672(3) 0.5711(4) 0.7643(6) 0.076(3) Uani 1 1 d . .
H1 H 0.9533 0.5787 0.7946 0.091 Uiso 1 1 calc R U
H2 H 0.9820 0.5595 0.7855 0.091 Uiso 1 1 calc R U
O1I O 0.7728(4) 0.4946(3) 0.5511(7) 0.144(5) Uani 1 1 d . .
C38A C 0.8825(4) 0.6437(4) 0.7601(6) 0.080(4) Uani 1 1 d . .
H3 H 0.8694 0.6574 0.7802 0.096 Uiso 1 1 calc R U
H4 H 0.8927 0.6327 0.7914 0.096 Uiso 1 1 calc R U
O6I O 0.6059(4) 0.4305(4) 0.6094(7) 0.151(5) Uani 1 1 d . .
O3I O 0.6635(4) 0.3793(4) 0.8122(6) 0.146(5) Uani 1 1 d . .
C39A C 0.9182(4) 0.6750(4) 0.7250(7) 0.098(5) Uani 1 1 d D .
H39A H 0.9072 0.6848 0.6932 0.118 Uiso 1 1 calc R U
H39B H 0.9306 0.6606 0.7050 0.118 Uiso 1 1 calc R U
C31B C 0.7927(4) 0.6958(4) 0.4167(7) 0.088(4) Uani 1 1 d . .
H31A H 0.7770 0.7081 0.4329 0.105 Uiso 1 1 calc R U
H31B H 0.7990 0.6830 0.4504 0.105 Uiso 1 1 calc R U
O8I O 0.7171(4) 0.3861(5) 0.3613(6) 0.153(5) Uani 1 1 d . .
C34B C 0.5536(4) 0.5787(4) 0.4917(8) 0.095(5) Uani 1 1 d . .
H34A H 0.5261 0.5571 0.4797 0.114 Uiso 1 1 calc R U
H34B H 0.5625 0.5682 0.5254 0.114 Uiso 1 1 calc R U
C31C C 0.7422(4) 0.6263(4) 0.7013(7) 0.085(4) Uani 1 1 d . .
H31C H 0.7551 0.6168 0.7307 0.102 Uiso 1 1 calc R U
H31D H 0.7333 0.6433 0.7223 0.102 Uiso 1 1 calc R U
O4I O 0.6621(5) 0.4322(4) 0.7441(6) 0.146(5) Uani 1 1 d . .
O5I O 0.7100(5) 0.4866(3) 0.6151(8) 0.173(6) Uani 1 1 d . .
C35A C 0.8084(5) 0.5642(5) 0.9498(7) 0.097(4) Uani 1 1 d . .
H5 H 0.8356 0.5693 0.9379 0.116 Uiso 1 1 calc R U
H6 H 0.8074 0.5892 0.9412 0.116 Uiso 1 1 calc R U
C30B C 0.7661(5) 0.6632(4) 0.3744(8) 0.114(6) Uani 1 1 d . .
H23 H 0.7804 0.6490 0.3603 0.137 Uiso 1 1 calc R U
H24 H 0.7606 0.6755 0.3394 0.137 Uiso 1 1 calc R U
C32A C 0.8944(5) 0.4931(5) 0.9489(6) 0.095(5) Uani 1 1 d . .
H7 H 0.9001 0.5195 0.9318 0.114 Uiso 1 1 calc R U
H8 H 0.8842 0.4915 0.9899 0.114 Uiso 1 1 calc R U
O1O O 0.8697(5) 0.6105(6) 0.4819(7) 0.187(7) Uani 1 1 d . .
C40A C 0.9523(5) 0.7121(4) 0.7544(10) 0.161(9) Uani 1 1 d D .
H40A H 0.9422 0.7304 0.7670 0.193 Uiso 1 1 calc R U
H40B H 0.9612 0.7037 0.7905 0.193 Uiso 1 1 calc R U
O16A O 0.9881(5) 0.7349(4) 0.7138(7) 0.180(7) Uani 1 1 d D .
C39B C 0.7282(7) 0.5491(6) 0.1518(7) 0.130(7) Uani 1 1 d D .
H39C H 0.7048 0.5212 0.1477 0.157 Uiso 1 1 calc R U
H39D H 0.7527 0.5485 0.1379 0.157 Uiso 1 1 calc R U
C30A C 0.9973(6) 0.6085(6) 0.7322(9) 0.142(8) Uani 1 1 d D .
H9 H 0.9823 0.6171 0.7055 0.171 Uiso 1 1 calc R U
H10 H 1.0143 0.6015 0.7068 0.171 Uiso 1 1 calc R U
O16C O 0.8638(7) 0.7142(7) 0.9744(12) 0.253(10) Uiso 1 1 d . .
C36B C 0.5833(6) 0.4741(6) 0.1521(7) 0.148(8) Uani 1 1 d D .
H36A H 0.5758 0.4462 0.1400 0.178 Uiso 1 1 calc R U
H36B H 0.6117 0.4929 0.1395 0.178 Uiso 1 1 calc R U
C39C C 0.8932(9) 0.7369(7) 0.8757(11) 0.190(12) Uani 1 1 d . .
H39E H 0.9219 0.7506 0.8890 0.228 Uiso 1 1 calc R U
H39F H 0.8921 0.7246 0.8364 0.228 Uiso 1 1 calc R U
O16B O 0.7586(8) 0.6158(8) 0.1168(11) 0.250 Uiso 1 1 d . U
C40B C 0.7212(11) 0.5780(10) 0.1094(15) 0.250 Uiso 1 1 d D U
H40C H 0.7173 0.5685 0.0676 0.300 Uiso 1 1 calc R U
H40D H 0.6975 0.5803 0.1222 0.300 Uiso 1 1 calc R U
C31A C 1.0258(8) 0.6450(8) 0.7723(13) 0.250 Uiso 1 1 d D U
H11 H 1.0158 0.6644 0.7758 0.300 Uiso 1 1 calc R U
H12 H 1.0279 0.6356 0.8126 0.300 Uiso 1 1 calc R U
C33A C 0.9344(10) 0.4920(10) 0.9516(16) 0.250 Uiso 1 1 d D U
H13 H 0.9491 0.4998 0.9132 0.300 Uiso 1 1 calc R U
H14 H 0.9298 0.4650 0.9639 0.300 Uiso 1 1 calc R U
C3 C 0.7175(6) 0.7492(7) 0.4185(10) 0.189(11) Uiso 1 1 d D .
N7 N 0.6837(7) 0.7139(7) 0.3920(10) 0.233(11) Uiso 1 1 d D .
O13A O 1.0634(7) 0.6628(7) 0.7433(11) 0.250 Uiso 1 1 d D U
O15B O 0.5529(7) 0.4944(7) 0.0591(11) 0.250 Uiso 1 1 d D U
O15A O 0.8233(10) 0.6337(10) 1.0366(16) 0.354(16) Uiso 1 1 d D .
C17 C 0.6446(8) 0.7037(9) 0.4176(14) 0.257(16) Uiso 1 1 d D .
H17A H 0.6231 0.6795 0.3977 0.386 Uiso 1 1 calc R U
H17B H 0.6447 0.6981 0.4602 0.386 Uiso 1 1 calc R U
H17C H 0.6398 0.7265 0.4122 0.386 Uiso 1 1 calc R U
C37A C 0.8303(10) 0.6012(9) 1.0429(16) 0.250 Uiso 1 1 d D U
H37A H 0.8294 0.5961 1.0862 0.300 Uiso 1 1 calc R U
H37B H 0.8588 0.6116 1.0304 0.300 Uiso 1 1 calc R U
O14A O 0.9245(7) 0.5253(7) 1.0356(11) 0.250 Uiso 1 1 d D U
C40C C 0.8699(11) 0.7045(11) 0.9165(17) 0.250 Uiso 1 1 d . U
H40E H 0.8428 0.6870 0.8984 0.300 Uiso 1 1 calc R U
H40F H 0.8832 0.6879 0.9198 0.300 Uiso 1 1 calc R U
C38 C 0.6954(10) 0.6914(9) 0.3491(14) 0.250 Uiso 1 1 d D U
H38E H 0.6709 0.6679 0.3332 0.375 Uiso 1 1 calc R U
H38F H 0.7112 0.7095 0.3164 0.375 Uiso 1 1 calc R U
H38G H 0.7120 0.6820 0.3697 0.375 Uiso 1 1 calc R U
C34A C 0.9570(9) 0.5252(10) 1.0011(15) 0.250 Uiso 1 1 d D U
H15 H 0.9737 0.5179 1.0266 0.300 Uiso 1 1 calc R U
H16 H 0.9747 0.5521 0.9830 0.300 Uiso 1 1 calc R U
C34C C 0.6539(10) 0.6788(11) 0.5807(13) 0.250 Uiso 1 1 d D U
H34C H 0.6271 0.6557 0.5926 0.300 Uiso 1 1 calc R U
H34D H 0.6493 0.6977 0.5560 0.300 Uiso 1 1 calc R U
C37C C 0.7122(10) 0.7827(10) 0.9157(16) 0.256(16) Uiso 1 1 d D .
H37C H 0.6859 0.7822 0.9148 0.308 Uiso 1 1 calc R U
H37D H 0.7079 0.7555 0.9052 0.308 Uiso 1 1 calc R U
C36C C 0.7446(8) 0.8167(8) 0.8746(12) 0.180(10) Uiso 1 1 d D .
H36C H 0.7323 0.8122 0.8345 0.216 Uiso 1 1 calc R U
H36D H 0.7479 0.8428 0.8891 0.216 Uiso 1 1 calc R U
O15C O 0.7323(7) 0.7966(7) 0.9714(12) 0.250 Uiso 1 1 d . U
C37B C 0.5526(10) 0.4874(11) 0.1220(13) 0.250 Uiso 1 1 d D U
H25 H 0.5246 0.4661 0.1325 0.300 Uiso 1 1 calc R U
H26 H 0.5575 0.5126 0.1422 0.300 Uiso 1 1 calc R U
C36A C 0.8044(7) 0.5577(7) 1.0126(10) 0.149(8) Uiso 1 1 d D .
H17 H 0.8150 0.5396 1.0247 0.179 Uiso 1 1 calc R U
H18 H 0.7755 0.5449 1.0246 0.179 Uiso 1 1 calc R U
O14C O 0.6767(7) 0.6643(7) 0.5478(11) 0.250 Uiso 1 1 d D U
C33C C 0.6805(8) 0.7019(8) 0.6389(13) 0.250 Uiso 1 1 d D U
H33C H 0.6571 0.6955 0.6651 0.300 Uiso 1 1 calc R U
H33D H 0.6876 0.6809 0.6496 0.300 Uiso 1 1 calc R U

loop_
_atom_site_aniso_label
_atom_site_aniso_U_11
_atom_site_aniso_U_22
_atom_site_aniso_U_33
_atom_site_aniso_U_23
_atom_site_aniso_U_13
_atom_site_aniso_U_12
Ni2 0.0572(11) 0.0675(11) 0.0700(13) -0.0118(9) -0.0074(9) 0.0369(9)
Ni10 0.0702(12) 0.0591(11) 0.0635(12) -0.0028(9) -0.0142(9) 0.0328(9)
Ni9 0.0748(12) 0.0794(13) 0.0625(12) 0.0162(10) 0.0108(9) 0.0488(11)
Ni5 0.0527(10) 0.0597(11) 0.0749(13) 0.0081(9) -0.0014(9) 0.0195(9)
Ni12 0.0596(11) 0.0711(12) 0.0717(13) -0.0154(10) 0.0045(9) 0.0259(10)
Ni11 0.0607(11) 0.0626(12) 0.0868(15) -0.0027(10) -0.0049(10) 0.0301(9)
Ni7 0.0841(14) 0.0541(11) 0.0718(14) 0.0053(9) 0.0155(10) 0.0359(10)
Ni6 0.0530(11) 0.0809(14) 0.0705(14) 0.0154(10) 0.0034(9) 0.0184(10)
Ni8 0.0611(11) 0.0661(12) 0.0928(16) -0.0043(10) -0.0047(10) 0.0318(10)
Ni1 0.0846(14) 0.1089(17) 0.0767(15) -0.0246(12) -0.0179(11) 0.0703(14)
Ni4 0.0654(12) 0.0786(14) 0.0750(15) 0.0094(11) 0.0000(10) 0.0248(10)
Ni3 0.0855(15) 0.0860(15) 0.0945(18) 0.0035(12) -0.0001(12) 0.0422(13)
O00D 0.054(4) 0.078(5) 0.074(5) 0.020(4) 0.014(4) 0.034(4)
O00E 0.060(4) 0.067(5) 0.068(5) 0.000(4) 0.000(4) 0.028(4)
O3A 0.060(4) 0.055(4) 0.080(5) -0.017(4) -0.005(4) 0.031(4)
O00G 0.072(5) 0.077(5) 0.077(6) 0.019(4) 0.013(4) 0.042(4)
O00H 0.078(5) 0.065(5) 0.075(5) -0.002(4) -0.009(4) 0.037(4)
O00I 0.055(4) 0.077(5) 0.057(5) -0.006(4) 0.003(3) 0.032(4)
O7B 0.066(5) 0.065(4) 0.067(5) 0.012(4) 0.015(4) 0.037(4)
O00K 0.068(5) 0.067(5) 0.084(6) 0.001(4) 0.004(4) 0.039(4)
O6B 0.050(4) 0.066(5) 0.085(6) 0.018(4) 0.007(4) 0.025(4)
O00M 0.064(5) 0.064(5) 0.071(5) 0.007(4) 0.002(4) 0.033(4)
O00N 0.067(5) 0.071(5) 0.072(5) -0.006(4) 0.002(4) 0.033(4)
O00O 0.064(5) 0.056(4) 0.088(6) -0.010(4) -0.007(4) 0.030(4)
O10B 0.072(5) 0.055(4) 0.061(5) 0.004(3) 0.006(4) 0.030(4)
O12B 0.064(5) 0.072(5) 0.065(5) 0.008(4) -0.002(4) 0.035(4)
O4B 0.056(4) 0.076(5) 0.081(6) 0.009(4) -0.007(4) 0.029(4)
O8B 0.101(6) 0.054(4) 0.070(5) 0.000(4) 0.026(5) 0.035(4)
O3B 0.077(5) 0.075(5) 0.086(6) -0.005(4) -0.002(4) 0.044(4)
O12A 0.061(5) 0.068(5) 0.081(6) 0.000(4) -0.012(4) 0.028(4)
O4A 0.094(6) 0.063(5) 0.058(5) -0.008(4) -0.004(4) 0.042(4)
O00W 0.087(5) 0.082(5) 0.053(5) 0.021(4) 0.014(4) 0.055(5)
O1B 0.076(5) 0.089(6) 0.069(5) -0.007(4) -0.004(4) 0.053(5)
O1A 0.065(5) 0.072(5) 0.090(6) -0.017(4) -0.006(4) 0.041(4)
O00Z 0.104(6) 0.070(5) 0.052(5) -0.006(4) -0.029(4) 0.044(5)
O9B 0.078(5) 0.061(5) 0.087(6) 0.014(4) 0.014(4) 0.035(4)
O13B 0.067(5) 0.077(5) 0.078(6) 0.004(4) 0.006(4) 0.023(4)
O6A 0.088(6) 0.088(6) 0.082(6) -0.001(5) -0.004(5) 0.048(5)
O2A 0.077(5) 0.096(6) 0.073(6) -0.008(5) -0.004(4) 0.062(5)
O10A 0.087(6) 0.078(5) 0.076(6) -0.001(4) 0.006(5) 0.037(5)
O11B 0.064(5) 0.068(5) 0.105(7) -0.004(4) -0.005(4) 0.036(4)
O016 0.057(5) 0.102(6) 0.076(6) -0.027(5) 0.005(4) 0.018(5)
O5B 0.047(4) 0.085(6) 0.085(6) 0.024(5) 0.002(4) 0.017(4)
O9A 0.089(6) 0.090(6) 0.070(6) -0.012(4) -0.001(5) 0.048(5)
O11A 0.064(5) 0.091(6) 0.079(6) 0.024(5) -0.003(4) 0.019(4)
O13C 0.074(5) 0.060(5) 0.119(8) -0.003(5) 0.015(5) 0.023(4)
O2B 0.102(6) 0.128(8) 0.080(6) -0.040(5) -0.033(5) 0.086(6)
O7A 0.092(6) 0.088(6) 0.077(6) -0.008(5) 0.003(5) 0.043(5)
O8A 0.090(6) 0.090(6) 0.081(6) -0.002(5) -0.002(5) 0.051(5)
O5A 0.130(8) 0.058(5) 0.063(5) 0.006(4) 0.022(5) 0.044(5)
O14B 0.072(5) 0.089(6) 0.122(8) -0.010(6) -0.016(5) 0.049(5)
O7O 0.080(6) 0.103(7) 0.143(9) -0.019(6) -0.005(6) 0.059(6)
O9O 0.124(8) 0.071(6) 0.105(8) -0.021(5) -0.014(6) 0.051(6)
C6B 0.043(5) 0.043(5) 0.070(8) 0.006(5) 0.010(5) 0.012(4)
C9B 0.065(7) 0.053(6) 0.046(6) 0.008(5) 0.009(5) 0.036(5)
C5C 0.059(6) 0.054(6) 0.056(7) -0.008(5) -0.006(5) 0.028(5)
C2C 0.071(7) 0.051(6) 0.046(6) 0.005(5) -0.001(5) 0.034(5)
C1C 0.069(7) 0.055(6) 0.051(6) 0.004(5) 0.002(5) 0.033(5)
C24C 0.075(7) 0.055(6) 0.048(6) 0.016(5) 0.016(5) 0.034(6)
C6C 0.072(7) 0.046(5) 0.047(6) 0.000(4) -0.003(5) 0.034(5)
C5B 0.047(6) 0.062(6) 0.057(7) -0.005(5) 0.005(5) 0.021(5)
C25C 0.043(6) 0.070(7) 0.048(6) 0.003(5) -0.002(4) 0.020(5)
C8B 0.056(6) 0.051(6) 0.062(7) 0.018(5) 0.014(5) 0.030(5)
C7C 0.080(7) 0.042(5) 0.062(7) 0.004(5) 0.013(6) 0.033(5)
C4B 0.070(7) 0.068(7) 0.094(9) 0.004(6) 0.010(6) 0.055(6)
C9C 0.052(6) 0.051(6) 0.060(7) -0.007(5) -0.004(5) 0.020(5)
C23B 0.059(6) 0.068(7) 0.062(7) 0.008(5) -0.006(5) 0.039(6)
C16C 0.044(6) 0.055(6) 0.074(8) -0.003(5) 0.003(5) 0.016(5)
C22C 0.072(7) 0.056(6) 0.039(6) 0.012(4) 0.007(5) 0.036(5)
C26C 0.062(6) 0.064(7) 0.039(6) -0.002(5) 0.001(5) 0.034(6)
C20C 0.060(6) 0.069(7) 0.048(6) 0.004(5) 0.009(5) 0.040(6)
C13C 0.049(6) 0.043(5) 0.061(7) 0.010(5) 0.010(5) 0.015(5)
C25B 0.067(7) 0.060(7) 0.059(7) -0.003(5) 0.003(5) 0.038(6)
C24B 0.060(6) 0.066(7) 0.046(6) 0.004(5) 0.003(5) 0.028(6)
C14C 0.056(6) 0.060(6) 0.062(7) 0.008(5) 0.001(5) 0.022(5)
C11B 0.059(7) 0.065(7) 0.066(8) 0.004(6) -0.009(5) 0.027(6)
C1B 0.060(6) 0.052(6) 0.046(6) 0.012(5) 0.003(5) 0.024(5)
C9A 0.051(6) 0.068(7) 0.065(8) -0.011(6) -0.012(5) 0.033(5)
C11C 0.051(6) 0.056(6) 0.057(7) -0.003(5) 0.003(5) 0.027(5)
C23C 0.065(7) 0.086(8) 0.043(6) 0.010(5) 0.010(5) 0.045(6)
C2A 0.060(6) 0.052(6) 0.071(8) -0.020(5) -0.020(6) 0.029(5)
C18B 0.058(6) 0.054(6) 0.082(8) 0.004(6) 0.005(6) 0.030(5)
O12O 0.073(6) 0.074(6) 0.234(14) 0.020(7) 0.031(7) 0.039(5)
C12B 0.051(6) 0.047(6) 0.072(8) -0.010(5) -0.001(5) 0.018(5)
C3C 0.063(7) 0.058(6) 0.070(8) -0.024(6) -0.005(6) 0.032(6)
C19B 0.054(6) 0.050(6) 0.070(8) 0.003(5) 0.010(5) 0.025(5)
C19C 0.056(6) 0.069(7) 0.059(7) 0.000(5) -0.004(5) 0.037(6)
C15C 0.059(6) 0.069(7) 0.051(7) 0.012(5) 0.018(5) 0.032(6)
C13B 0.060(7) 0.046(6) 0.082(8) 0.003(5) 0.013(6) 0.032(5)
C27C 0.076(7) 0.059(6) 0.033(5) 0.001(4) 0.000(5) 0.031(6)
C3A 0.047(6) 0.056(6) 0.115(11) 0.010(7) 0.007(6) 0.031(5)
C18C 0.071(7) 0.070(7) 0.071(8) 0.012(6) -0.002(6) 0.050(6)
C16B 0.052(6) 0.050(6) 0.064(7) 0.009(5) -0.009(5) 0.026(5)
C8C 0.055(6) 0.040(5) 0.073(7) 0.011(5) -0.001(5) 0.016(5)
C20B 0.050(6) 0.076(8) 0.085(9) -0.001(6) -0.010(6) 0.039(6)
C22B 0.063(7) 0.069(7) 0.070(8) 0.013(6) 0.011(6) 0.039(6)
C10C 0.050(6) 0.057(6) 0.079(8) 0.009(6) 0.003(5) 0.029(5)
C5A 0.051(6) 0.053(6) 0.071(8) -0.005(5) 0.003(5) 0.028(5)
C26A 0.048(6) 0.055(6) 0.084(9) -0.008(6) -0.005(6) 0.024(5)
C28C 0.066(7) 0.057(6) 0.073(8) 0.022(6) 0.004(6) 0.031(6)
C4A 0.071(7) 0.055(6) 0.069(8) -0.008(5) 0.004(6) 0.036(6)
C17B 0.051(6) 0.059(6) 0.058(7) -0.004(5) -0.008(5) 0.030(5)
C12C 0.072(7) 0.053(6) 0.060(7) 0.009(5) -0.009(6) 0.024(6)
C21C 0.067(7) 0.067(7) 0.066(8) 0.013(6) 0.017(6) 0.037(6)
C3B 0.053(6) 0.058(6) 0.075(8) -0.010(6) -0.006(5) 0.028(5)
C2B 0.055(6) 0.047(6) 0.076(8) 0.013(5) 0.007(6) 0.013(5)
C14B 0.054(6) 0.049(6) 0.069(7) 0.007(5) 0.014(5) 0.024(5)
C15B 0.071(7) 0.059(6) 0.067(8) 0.004(5) -0.005(6) 0.041(6)
C10A 0.072(7) 0.064(7) 0.068(8) -0.003(6) -0.020(6) 0.036(6)
C1A 0.060(6) 0.039(5) 0.082(8) -0.011(5) -0.006(6) 0.021(5)
C26B 0.046(6) 0.077(8) 0.053(7) 0.006(5) 0.007(5) 0.029(6)
C17C 0.060(6) 0.063(7) 0.055(7) -0.008(5) -0.010(5) 0.031(5)
C27B 0.065(7) 0.065(7) 0.043(6) 0.008(5) 0.007(5) 0.029(6)
C8A 0.057(6) 0.066(7) 0.079(9) -0.022(6) -0.018(6) 0.029(6)
C10B 0.044(6) 0.066(7) 0.079(8) -0.006(6) 0.002(5) 0.023(5)
C6A 0.049(6) 0.047(6) 0.079(8) -0.008(5) -0.006(5) 0.023(5)
C29C 0.072(7) 0.057(6) 0.072(8) 0.001(6) 0.011(6) 0.031(6)
C13A 0.069(7) 0.070(7) 0.062(7) -0.015(6) -0.021(6) 0.040(6)
C25A 0.058(7) 0.069(7) 0.069(8) -0.010(6) -0.015(6) 0.029(6)
O10I 0.080(7) 0.122(9) 0.182(13) 0.000(8) 0.010(7) 0.045(6)
O12I 0.150(10) 0.140(10) 0.114(9) 0.004(7) -0.007(8) 0.092(9)
C03E 0.069(7) 0.072(7) 0.059(7) 0.023(6) 0.016(6) 0.038(6)
C4C 0.056(7) 0.066(7) 0.095(10) 0.002(7) 0.006(6) 0.022(6)
C19A 0.078(8) 0.089(9) 0.061(8) 0.002(6) -0.011(6) 0.049(8)
C28A 0.041(6) 0.039(6) 0.145(12) -0.009(6) -0.011(6) 0.017(5)
C17A 0.102(10) 0.095(10) 0.049(7) -0.001(6) -0.002(7) 0.056(9)
C11A 0.098(9) 0.068(8) 0.063(8) -0.008(6) 0.000(7) 0.047(7)
C27A 0.071(7) 0.057(6) 0.066(8) -0.008(5) -0.008(6) 0.035(6)
C7B 0.049(6) 0.050(6) 0.079(8) 0.009(5) 0.005(5) 0.021(5)
C15A 0.091(9) 0.103(10) 0.048(7) -0.022(6) -0.019(6) 0.061(8)
C12A 0.093(9) 0.073(8) 0.081(9) 0.002(7) 0.002(7) 0.048(7)
C21B 0.064(7) 0.066(7) 0.066(8) 0.007(6) -0.001(6) 0.031(6)
C24A 0.068(8) 0.073(8) 0.084(10) 0.008(7) 0.005(7) 0.036(7)
C23A 0.076(8) 0.071(8) 0.089(10) -0.035(7) -0.026(7) 0.044(7)
C7A 0.059(7) 0.056(6) 0.082(8) -0.011(6) -0.017(6) 0.026(5)
C32B 0.056(6) 0.044(6) 0.102(9) 0.010(6) 0.005(6) 0.027(5)
O11O 0.138(10) 0.161(11) 0.101(9) -0.011(7) -0.008(7) 0.083(9)
C20A 0.097(10) 0.103(10) 0.045(7) -0.014(6) -0.013(6) 0.054(9)
C21A 0.106(10) 0.086(9) 0.046(7) -0.023(6) -0.006(6) 0.051(8)
O6O 0.203(14) 0.096(8) 0.101(9) -0.034(7) 0.029(9) -0.015(9)
C18A 0.091(9) 0.082(9) 0.053(7) -0.010(6) -0.003(6) 0.042(8)
C22A 0.077(8) 0.062(7) 0.091(10) -0.032(7) -0.015(7) 0.037(7)
C33B 0.072(7) 0.061(7) 0.088(9) 0.005(6) -0.001(6) 0.045(6)
C16A 0.085(9) 0.091(9) 0.044(7) -0.008(6) -0.009(6) 0.046(8)
O2I 0.067(6) 0.110(8) 0.167(12) -0.009(8) 0.005(6) 0.026(6)
C14A 0.102(9) 0.082(8) 0.049(7) -0.021(6) -0.029(6) 0.051(7)
C38B 0.092(9) 0.071(8) 0.081(9) 0.023(7) 0.020(7) 0.042(7)
C38C 0.087(9) 0.071(8) 0.077(9) 0.024(6) 0.013(7) 0.044(7)
C35C 0.072(8) 0.071(8) 0.078(9) 0.015(6) 0.010(6) 0.030(6)
C30C 0.079(8) 0.051(7) 0.100(10) 0.002(6) 0.021(7) 0.025(6)
O11I 0.132(10) 0.213(14) 0.097(9) -0.002(8) 0.013(7) 0.102(10)
C29B 0.081(8) 0.070(8) 0.076(9) 0.006(6) -0.004(7) 0.032(7)
O4O 0.159(12) 0.093(8) 0.176(14) -0.002(8) -0.015(10) 0.046(8)
O3O 0.143(12) 0.169(13) 0.189(16) -0.021(11) 0.035(10) 0.063(10)
O9I 0.090(8) 0.114(9) 0.246(17) 0.002(10) 0.007(9) 0.038(7)
O8O 0.206(14) 0.165(12) 0.091(9) -0.040(8) -0.041(9) 0.108(11)
O7I 0.142(10) 0.134(10) 0.146(11) 0.000(8) 0.004(8) 0.089(9)
C35B 0.082(8) 0.093(9) 0.071(9) 0.021(7) 0.006(7) 0.047(8)
C32C 0.074(8) 0.061(7) 0.098(10) -0.005(7) 0.020(7) 0.012(6)
C29A 0.055(7) 0.065(7) 0.092(9) -0.022(7) -0.017(6) 0.018(6)
O1I 0.145(10) 0.084(7) 0.205(15) -0.004(8) -0.016(10) 0.057(7)
C38A 0.063(7) 0.078(8) 0.108(11) -0.034(7) -0.022(7) 0.042(7)
O6I 0.122(10) 0.146(11) 0.196(15) 0.017(10) -0.002(9) 0.076(9)
O3I 0.163(12) 0.149(11) 0.100(9) -0.014(8) 0.017(8) 0.059(10)
C39A 0.090(10) 0.053(7) 0.129(13) -0.002(8) -0.049(9) 0.019(7)
C31B 0.081(9) 0.079(9) 0.089(10) 0.006(8) -0.007(8) 0.030(8)
O8I 0.126(10) 0.191(14) 0.118(11) 0.055(9) 0.036(8) 0.061(10)
C34B 0.069(8) 0.057(7) 0.146(14) 0.012(8) 0.007(9) 0.022(7)
C31C 0.061(7) 0.064(7) 0.111(11) -0.015(7) 0.014(7) 0.017(6)
O4I 0.199(14) 0.132(10) 0.128(11) 0.007(8) 0.022(9) 0.098(10)
O5I 0.192(14) 0.065(7) 0.231(17) -0.006(8) 0.023(12) 0.041(8)
C35A 0.100(10) 0.115(12) 0.087(11) -0.031(9) -0.013(8) 0.063(9)
C30B 0.126(13) 0.074(9) 0.117(14) 0.009(9) 0.022(11) 0.030(9)
C32A 0.108(11) 0.114(11) 0.066(9) -0.032(8) -0.037(8) 0.057(9)
O1O 0.128(11) 0.28(2) 0.158(14) 0.055(13) 0.025(10) 0.110(13)
C40A 0.126(16) 0.057(9) 0.25(3) -0.014(13) -0.024(17) 0.009(10)
O16A 0.148(12) 0.124(11) 0.166(14) -0.006(10) 0.015(10) -0.009(9)
C39B 0.19(2) 0.149(16) 0.073(11) 0.034(11) 0.022(12) 0.103(16)
C30A 0.113(13) 0.130(15) 0.126(16) -0.056(13) -0.009(12) 0.018(12)
C36B 0.164(19) 0.154(18) 0.120(16) 0.073(14) 0.031(14) 0.075(15)
C39C 0.28(3) 0.133(18) 0.15(2) 0.067(16) 0.11(2) 0.10(2)

loop_
_atom_type_symbol
_atom_type_description
_atom_type_scat_dispersion_real
_atom_type_scat_dispersion_imag
_atom_type_scat_source
C C 0.0181 0.0091 'International Tables Vol C Tables 4.2.6.8 and 6.1.1.4'
H H 0.0000 0.0000 'International Tables Vol C Tables 4.2.6.8 and 6.1.1.4'
N N 0.0311 0.0180 'International Tables Vol C Tables 4.2.6.8 and 6.1.1.4'
O O 0.0492 0.0322 'International Tables Vol C Tables 4.2.6.8 and 6.1.1.4'
Ni Ni -3.0029 0.5091 'International Tables Vol C Tables 4.2.6.8 and 6.1.1.4'

loop_
_geom_angle_atom_site_label_1
_geom_angle_atom_site_label_2
_geom_angle_atom_site_label_3
_geom_angle
_geom_angle_site_symmetry_1
_geom_angle_site_symmetry_3
O2A Ni2 O7B 176.7(4) . 3_665
O2A Ni2 O8B 99.0(3) . 3_665
O7B Ni2 O8B 83.9(3) 3_665 3_665
O2A Ni2 O3A 84.0(3) . .
O7B Ni2 O3A 93.2(3) 3_665 .
O8B Ni2 O3A 176.9(3) 3_665 .
O2A Ni2 O14B 93.8(4) . 6_656
O7B Ni2 O14B 87.7(3) 3_665 6_656
O8B Ni2 O14B 90.9(4) 3_665 6_656
O3A Ni2 O14B 89.9(4) . 6_656
O2A Ni2 O2I 85.3(4) . .
O7B Ni2 O2I 93.4(4) 3_665 .
O8B Ni2 O2I 84.1(5) 3_665 .
O3A Ni2 O2I 95.2(4) . .
O14B Ni2 O2I 174.7(5) 6_656 .
O00W Ni10 O00Z 100.4(3) 5_566 .
O00W Ni10 O00M 176.0(3) 5_566 .
O00Z Ni10 O00M 82.1(3) . .
O00W Ni10 O00G 83.1(3) 5_566 5_566
O00Z Ni10 O00G 176.4(3) . 5_566
O00M Ni10 O00G 94.4(3) . 5_566
O00W Ni10 O13B 89.5(3) 5_566 5_566
O00Z Ni10 O13B 83.9(4) . 5_566
O00M Ni10 O13B 87.7(3) . 5_566
O00G Ni10 O13B 96.5(3) 5_566 5_566
O00W Ni10 O10I 87.0(4) 5_566 .
O00Z Ni10 O10I 89.0(5) . .
O00M Ni10 O10I 96.2(4) . .
O00G Ni10 O10I 90.9(5) 5_566 .
O13B Ni10 O10I 171.3(5) 5_566 .
O016 Ni9 O00W 99.8(3) 5_566 .
O016 Ni9 O00I 83.3(3) 5_566 5_566
O00W Ni9 O00I 176.7(3) . 5_566
O016 Ni9 O9O 89.4(4) 5_566 .
O00W Ni9 O9O 90.0(4) . .
O00I Ni9 O9O 91.0(4) 5_566 .
O016 Ni9 O00D 176.6(3) 5_566 .
O00W Ni9 O00D 83.4(3) . .
O00I Ni9 O00D 93.5(3) 5_566 .
O9O Ni9 O00D 91.8(4) . .
O016 Ni9 O9I 84.7(6) 5_566 .
O00W Ni9 O9I 84.9(4) . .
O00I Ni9 O9I 94.4(4) 5_566 .
O9O Ni9 O9I 171.5(5) . .
O00D Ni9 O9I 94.4(5) . .
O12A Ni5 O5B 176.9(4) . .
O12A Ni5 O4B 94.0(3) . .
O5B Ni5 O4B 83.0(3) . .
O12A Ni5 O11A 82.8(3) . .
O5B Ni5 O11A 100.2(3) . .
O4B Ni5 O11A 176.7(3) . .
O12A Ni5 O13C 94.5(3) . .
O5B Ni5 O13C 86.0(4) . .
O4B Ni5 O13C 90.1(4) . .
O11A Ni5 O13C 89.6(4) . .
O12A Ni5 O5I 93.6(5) . .
O5B Ni5 O5I 86.3(5) . .
O4B Ni5 O5I 94.5(5) . .
O11A Ni5 O5I 86.3(6) . .
O13C Ni5 O5I 170.4(5) . .
O016 Ni12 O00Z 101.6(3) . 2_765
O016 Ni12 O00N 83.8(3) . .
O00Z Ni12 O00N 174.5(3) 2_765 .
O016 Ni12 O00H 175.8(4) . 2_765
O00Z Ni12 O00H 82.6(3) 2_765 2_765
O00N Ni12 O00H 92.1(3) . 2_765
O016 Ni12 O12O 87.5(5) . .
O00Z Ni12 O12O 86.8(4) 2_765 .
O00N Ni12 O12O 94.6(4) . .
O00H Ni12 O12O 91.9(4) 2_765 .
O016 Ni12 O12I 86.9(5) . .
O00Z Ni12 O12I 87.2(4) 2_765 .
O00N Ni12 O12I 92.0(4) . .
O00H Ni12 O12I 94.2(4) 2_765 .
O12O Ni12 O12I 170.8(5) . .
O00O Ni11 O00O 98.3(4) 3_675 .
O00O Ni11 O00E 84.6(3) 3_675 3_675
O00O Ni11 O00E 176.9(3) . 3_675
O00O Ni11 O00K 177.4(3) 3_675 .
O00O Ni11 O00K 83.9(3) . .
O00E Ni11 O00K 93.1(3) 3_675 .
O00O Ni11 O11I 86.3(5) 3_675 .
O00O Ni11 O11I 87.1(5) . .
O00E Ni11 O11I 94.0(4) 3_675 .
O00K Ni11 O11I 95.2(5) . .
O00O Ni11 O11O 93.5(4) 3_675 .
O00O Ni11 O11O 92.8(4) . .
O00E Ni11 O11O 86.1(4) 3_675 .
O00K Ni11 O11O 85.1(4) . .
O11I Ni11 O11O 179.7(5) . .
O8B Ni7 O2B 99.7(3) . 2_655
O8B Ni7 O1B 176.5(4) . 2_655
O2B Ni7 O1B 82.9(3) 2_655 2_655
O8B Ni7 O9B 84.6(3) . .
O2B Ni7 O9B 175.6(4) 2_655 .
O1B Ni7 O9B 92.7(3) 2_655 .
O8B Ni7 O7O 90.3(4) . .
O2B Ni7 O7O 88.6(4) 2_655 .
O1B Ni7 O7O 92.0(4) 2_655 .
O9B Ni7 O7O 91.4(4) . .
O8B Ni7 O7I 84.4(4) . .
O2B Ni7 O7I 87.7(5) 2_655 .
O1B Ni7 O7I 93.5(4) 2_655 .
O9B Ni7 O7I 92.6(4) . .
O7O Ni7 O7I 173.0(5) . .
O5B Ni6 O5A 100.5(3) . 2_655
O5B Ni6 O6B 82.8(3) . .
O5A Ni6 O6B 175.7(4) 2_655 .
O5B Ni6 O4A 175.7(4) . 2_655
O5A Ni6 O4A 83.3(3) 2_655 2_655
O6B Ni6 O4A 93.3(3) . 2_655
O5B Ni6 O6I 87.0(5) . .
O5A Ni6 O6I 90.2(5) 2_655 .
O6B Ni6 O6I 92.8(5) . .
O4A Ni6 O6I 95.1(4) 2_655 .
O5B Ni6 O6O 90.4(4) . .
O5A Ni6 O6O 89.7(5) 2_655 .
O6B Ni6 O6O 87.5(5) . .
O4A Ni6 O6O 87.5(4) 2_655 .
O6I Ni6 O6O 177.3(5) . .
O12B Ni8 O11B 176.7(3) . 3_665
O12B Ni8 O11B 83.0(3) . .
O11B Ni8 O11B 100.1(4) 3_665 .
O12B Ni8 O10B 93.4(3) . 3_665
O11B Ni8 O10B 83.5(3) 3_665 3_665
O11B Ni8 O10B 176.3(3) . 3_665
O12B Ni8 O8I 94.5(5) . .
O11B Ni8 O8I 87.1(5) 3_665 .
O11B Ni8 O8I 87.8(5) . .
O10B Ni8 O8I 93.2(4) 3_665 .
O12B Ni8 O8O 86.0(4) . .
O11B Ni8 O8O 92.3(5) 3_665 .
O11B Ni8 O8O 93.9(5) . .
O10B Ni8 O8O 85.2(5) 3_665 .
O8I Ni8 O8O 178.3(5) . .
O2A Ni1 O1A 84.6(3) . .
O2A Ni1 O2B 100.3(3) . .
O1A Ni1 O2B 173.2(4) . .
O2A Ni1 O3B 174.4(4) . .
O1A Ni1 O3B 91.6(3) . .
O2B Ni1 O3B 83.1(3) . .
O2A Ni1 O1I 87.1(5) . .
O1A Ni1 O1I 95.2(5) . .
O2B Ni1 O1I 89.7(5) . .
O3B Ni1 O1I 97.4(4) . .
O2A Ni1 O1O 89.5(5) . .
O1A Ni1 O1O 89.5(5) . .
O2B Ni1 O1O 85.9(6) . .
O3B Ni1 O1O 86.3(5) . .
O1I Ni1 O1O 173.9(6) . .
O11A Ni4 O5A 100.8(4) . 2_655
O11A Ni4 O6A 176.0(4) . 2_655
O5A Ni4 O6A 82.9(4) 2_655 2_655
O11A Ni4 O10A 83.2(4) . .
O5A Ni4 O10A 176.0(4) 2_655 .
O6A Ni4 O10A 93.1(4) 2_655 .
O11A Ni4 O4O 89.1(5) . .
O5A Ni4 O4O 87.6(5) 2_655 .
O6A Ni4 O4O 92.6(5) 2_655 .
O10A Ni4 O4O 92.8(5) . .
O11A Ni4 O4I 86.0(5) . .
O5A Ni4 O4I 87.6(5) 2_655 .
O6A Ni4 O4I 92.6(4) 2_655 .
O10A Ni4 O4I 92.4(5) . .
O4O Ni4 O4I 172.4(6) . .
O8A Ni3 O7A 83.6(4) 2_655 2_655
O8A Ni3 O8A 99.5(5) 2_655 .
O7A Ni3 O8A 176.5(4) 2_655 .
O8A Ni3 O9A 177.3(4) 2_655 .
O7A Ni3 O9A 94.1(4) 2_655 .
O8A Ni3 O9A 82.8(4) . .
O8A Ni3 O3I 86.3(5) 2_655 .
O7A Ni3 O3I 95.2(5) 2_655 .
O8A Ni3 O3I 86.5(5) . .
O9A Ni3 O3I 95.4(4) . .
O8A Ni3 O3O 92.9(5) 2_655 .
O7A Ni3 O3O 86.7(5) 2_655 .
O8A Ni3 O3O 91.6(5) . .
O9A Ni3 O3O 85.5(5) . .
O3I Ni3 O3O 177.8(6) . .
C12C O00D Ni9 110.2(7) . .
C26C O00E Ni11 110.4(6) . 2_765
C5A O3A Ni2 109.9(6) . .
C10C O00G Ni10 110.5(7) . 6_656
C19C O00H Ni12 111.9(7) . 3_675
C5C O00I Ni9 110.7(6) . 6_656
C17B O7B Ni2 110.9(6) . 2_655
C24C O00K Ni11 109.0(7) . .
C12B O6B Ni6 111.7(7) . .
C17C O00M Ni10 111.4(7) . .
C3C O00N Ni12 109.3(7) . .
C25C O00O Ni11 109.9(6) . 2_765
C25C O00O Ni11 108.5(6) . .
Ni11 O00O Ni11 141.4(4) 2_765 .
C24B O10B Ni8 109.0(6) . 2_655
C26B O12B Ni8 111.4(7) . .
C10B O4B Ni5 110.6(7) . .
C18B O8B Ni7 108.5(7) . .
C18B O8B Ni2 110.2(7) . 2_655
Ni7 O8B Ni2 141.3(4) . 2_655
C5B O3B Ni1 110.1(7) . .
C26A O12A Ni5 111.1(7) . .
C10A O4A Ni6 111.4(7) . 3_665
C11C O00W Ni10 109.3(6) . 6_656
C11C O00W Ni9 110.6(6) . .
Ni10 O00W Ni9 139.8(4) 6_656 .
C3B O1B Ni7 110.8(7) . 3_665
C3A O1A Ni1 110.9(7) . .
C18C O00Z Ni12 109.5(7) . 3_675
C18C O00Z Ni10 110.6(7) . .
Ni12 O00Z Ni10 138.2(4) 3_675 .
C19B O9B Ni7 109.3(7) . .
C31B O13B Ni10 126.5(8) . 6_656
C12A O6A Ni4 112.4(8) . 3_665
C4A O2A Ni2 109.8(6) . .
C4A O2A Ni1 109.3(6) . .
Ni2 O2A Ni1 139.9(5) . .
C24A O10A Ni4 109.9(8) . .
C25B O11B Ni8 111.2(7) . 2_655
C25B O11B Ni8 109.0(7) . .
Ni8 O11B Ni8 139.8(4) 2_655 .
C4C O016 Ni12 110.6(8) . .
C4C O016 Ni9 109.8(7) . 6_656
Ni12 O016 Ni9 139.6(4) . 6_656
C11B O5B Ni6 109.6(7) . .
C11B O5B Ni5 110.8(7) . .
Ni6 O5B Ni5 139.7(5) . .
C19A O9A Ni3 110.6(8) . .
C25A O11A Ni4 110.7(8) . .
C25A O11A Ni5 109.9(7) . .
Ni4 O11A Ni5 139.1(4) . .
C31C O13C Ni5 118.7(7) . .
C4B O2B Ni7 111.4(8) . 3_665
C4B O2B Ni1 109.7(7) . .
Ni7 O2B Ni1 138.8(4) 3_665 .
C17A O7A Ni3 111.0(8) . 3_665
C18A O8A Ni3 109.9(8) . 3_665
C18A O8A Ni3 109.3(8) . .
Ni3 O8A Ni3 140.0(5) 3_665 .
C11A O5A Ni4 110.2(8) . 3_665
C11A O5A Ni6 109.9(7) . 3_665
Ni4 O5A Ni6 139.5(4) 3_665 3_665
C34B O14B Ni2 116.6(8) . 5_566
C3 O9O Ni9 119.9(15) . .
C1B C6B C5B 119.9(10) . .
C1B C6B C7B 121.9(10) . .
C5B C6B C7B 118.2(10) . .
C8B C9B C10B 116.0(9) . .
C8B C9B C7B 122.5(9) . .
C10B C9B C7B 121.5(10) . .
C6C C5C O00I 122.7(9) . .
C6C C5C C4C 121.2(11) . .
O00I C5C C4C 116.1(10) . .
C1C C2C C3C 118.0(10) . .
C1C C2C C28C 121.7(10) . .
C3C C2C C28C 120.2(10) . .
C2C C1C C6C 122.4(10) . .
C2C C1C H1C 118.8 . .
C6C C1C H1C 118.8 . .
O00K C24C C25C 119.1(10) . .
O00K C24C C23C 122.3(10) . .
C25C C24C C23C 118.6(9) . .
C5C C6C C1C 116.8(10) . .
C5C C6C C7C 121.4(9) . .
C1C C6C C7C 121.7(10) . .
O3B C5B C6B 124.8(10) . .
O3B C5B C4B 115.4(10) . .
C6B C5B C4B 119.7(11) . .
O00O C25C C24C 119.3(10) . .
O00O C25C C26C 120.3(9) . .
C24C C25C C26C 120.4(9) . .
C9B C8B C13B 127.4(11) . .
C9B C8B H8B 116.3 . .
C13B C8B H8B 116.3 . .
C9C C7C C6C 109.9(8) . .
C9C C7C C29C 113.7(9) . .
C6C C7C C29C 111.9(9) . .
C9C C7C H7C 107.0 . .
C6C C7C H7C 107.0 . .
C29C C7C H7C 107.0 . .
O2B C4B C5B 121.5(12) . .
O2B C4B C3B 120.4(9) . .
C5B C4B C3B 118.0(10) . .
C10C C9C C8C 117.0(10) . .
C10C C9C C7C 121.9(10) . .
C8C C9C C7C 121.0(10) . .
C24B C23B C22B 115.7(9) . .
C24B C23B C21B 120.7(10) . .
C22B C23B C21B 123.6(10) . .
C17C C16C C15C 118.0(10) . .
C17C C16C C14C 119.7(10) . .
C15C C16C C14C 122.0(10) . .
C27C C22C C23C 123.7(10) . .
C27C C22C H22C 118.1 . .
C23C C22C H22C 118.1 . .
C27C C26C O00E 123.3(9) . .
C27C C26C C25C 121.9(10) . .
O00E C26C C25C 114.7(9) . .
C15C C20C C19C 117.7(10) . .
C15C C20C C21C 123.9(10) . .
C19C C20C C21C 118.1(10) . .
C8C C13C C12C 119.7(10) . .
C8C C13C C14C 121.5(10) . .
C12C C13C C14C 118.7(10) . .
O11B C25B C26B 121.5(10) . .
O11B C25B C24B 117.2(10) . .
C26B C25B C24B 121.2(10) . .
O10B C24B C23B 122.1(9) . .
O10B C24B C25B 118.8(10) . .
C23B C24B C25B 119.1(10) . .
C32C C14C C13C 111.6(10) . .
C32C C14C C16C 115.2(10) . .
C13C C14C C16C 110.3(8) . .
C32C C14C H14C 106.4 . .
C13C C14C H14C 106.4 . .
C16C C14C H14C 106.4 . .
O5B C11B C12B 122.5(10) . .
O5B C11B C10B 119.7(10) . .
C12B C11B C10B 117.7(11) . .
C6B C1B C2B 123.9(10) . .
C6B C1B H1B 118.0 . .
C2B C1B H1B 118.0 . .
C8A C9A C10A 120.6(11) . .
C8A C9A C7A 122.0(10) . .
C10A C9A C7A 117.4(11) . .
O00W C11C C10C 121.4(9) . .
O00W C11C C12C 119.4(9) . .
C10C C11C C12C 119.2(10) . .
C22C C23C C24C 117.2(10) . .
C22C C23C C21C 124.9(11) . .
C24C C23C C21C 117.8(10) . .
C3A C2A C1A 116.7(10) . .
C3A C2A C28A 122.7(10) . .
C1A C2A C28A 120.5(10) . .
O8B C18B C19B 121.5(10) . .
O8B C18B C17B 117.5(10) . .
C19B C18B C17B 120.9(10) . .
O6B C12B C13B 124.5(10) . .
O6B C12B C11B 113.4(10) . .
C13B C12B C11B 122.0(10) . .
O00N C3C C4C 117.3(10) . .
O00N C3C C2C 122.4(10) . .
C4C C3C C2C 120.3(10) . .
O9B C19B C18B 116.1(9) . .
O9B C19B C20B 123.4(10) . .
C18B C19B C20B 120.5(10) . .
O00H C19C C20C 126.2(10) . .
O00H C19C C18C 114.8(10) . .
C20C C19C C18C 118.9(10) . .
C20C C15C C16C 125.2(10) . .
C20C C15C H15C 117.4 . .
C16C C15C H15C 117.4 . .
C8B C13B C12B 115.7(10) . .
C8B C13B C14B 126.0(11) . .
C12B C13B C14B 118.1(9) . .
C26C C27C C22C 117.9(10) . .
C26C C27C C28C 119.8(10) . .
C22C C27C C28C 122.1(9) . .
C2A C3A C4A 123.9(11) . .
C2A C3A O1A 123.3(10) . .
C4A C3A O1A 112.8(12) . .
O00Z C18C C17C 117.9(10) . .
O00Z C18C C19C 120.5(10) . .
C17C C18C C19C 121.7(10) . .
C15B C16B C17B 118.8(10) . .
C15B C16B C14B 123.7(9) . .
C17B C16B C14B 117.3(10) . .
C13C C8C C9C 122.7(11) . .
C13C C8C H8C 118.7 . .
C9C C8C H8C 118.7 . .
C15B C20B C19B 115.4(11) . .
C15B C20B C21B 126.7(11) . .
C19B C20B C21B 117.8(11) . .
C27B C22B C23B 125.2(10) . .
C27B C22B H22B 117.4 . .
C23B C22B H22B 117.4 . .
O00G C10C C9C 122.6(9) . .
O00G C10C C11C 115.5(10) . .
C9C C10C C11C 121.8(10) . .
O3A C5A C6A 123.2(9) . .
O3A C5A C4A 115.5(10) . .
C6A C5A C4A 121.2(10) . .
O12A C26A C27A 124.8(11) . .
O12A C26A C25A 117.2(10) . .
C27A C26A C25A 118.1(12) . .
C2C C28C C27C 110.9(8) . .
C2C C28C C38C 113.7(10) . .
C27C C28C C38C 113.1(10) . .
C2C C28C H28C 106.2 . .
C27C C28C H28C 106.2 . .
C38C C28C H28C 106.2 . .
O2A C4A C5A 120.6(9) . .
O2A C4A C3A 122.0(11) . .
C5A C4A C3A 117.4(11) . .
O7B C17B C16B 124.9(10) . .
O7B C17B C18B 116.7(9) . .
C16B C17B C18B 118.4(10) . .
O00D C12C C13C 124.2(11) . .
O00D C12C C11C 116.3(10) . .
C13C C12C C11C 119.4(10) . .
C20C C21C C23C 112.1(9) . .
C20C C21C C35C 115.1(10) . .
C23C C21C C35C 110.6(9) . .
C20C C21C H21C 106.2 . .
C23C C21C H21C 106.2 . .
C35C C21C H21C 106.2 . .
C2B C3B O1B 122.7(11) . .
C2B C3B C4B 122.9(10) . .
O1B C3B C4B 114.3(9) . .
C3B C2B C03E 123.7(11) . .
C3B C2B C1B 115.3(11) . .
C03E C2B C1B 120.8(10) . .
C13B C14B C32B 114.1(9) . .
C13B C14B C16B 110.2(8) . .
C32B C14B C16B 110.2(9) . .
C13B C14B H14B 107.4 . .
C32B C14B H14B 107.4 . .
C16B C14B H14B 107.4 . .
C16B C15B C20B 125.7(11) . .
C16B C15B H15B 117.1 . .
C20B C15B H15B 117.1 . .
O4A C10A C9A 126.6(11) . .
O4A C10A C11A 115.5(10) . .
C9A C10A C11A 117.9(12) . .
C6A C1A C2A 122.5(11) . .
C6A C1A H1A 118.8 . .
C2A C1A H1A 118.8 . .
O12B C26B C25B 114.9(10) . .
O12B C26B C27B 123.9(10) . .
C25B C26B C27B 121.2(10) . .
O00M C17C C16C 124.5(10) . .
O00M C17C C18C 117.1(10) . .
C16C C17C C18C 118.4(10) . .
C22B C27B C26B 117.6(10) . .
C22B C27B C03E 121.3(10) . .
C26B C27B C03E 121.1(10) . .
C9A C8A C13A 124.1(11) . .
C9A C8A H8A 117.9 . .
C13A C8A H8A 117.9 . .
O4B C10B C9B 123.2(10) . .
O4B C10B C11B 115.7(11) . .
C9B C10B C11B 121.1(10) . .
C1A C6A C5A 118.3(10) . .
C1A C6A C7A 121.7(11) . .
C5A C6A C7A 120.0(10) . .
C30C C29C C7C 112.8(10) . .
C30C C29C H29A 109.0 . .
C7C C29C H29A 109.0 . .
C30C C29C H29B 109.0 . .
C7C C29C H29B 109.0 . .
H29A C29C H29B 107.8 . .
C12A C13A C8A 116.3(12) . .
C12A C13A C14A 118.1(12) . .
C8A C13A C14A 125.4(10) . .
O11A C25A C24A 120.8(11) . .
O11A C25A C26A 118.3(11) . .
C24A C25A C26A 120.7(11) . .
C2B C03E C38B 113.5(11) . .
C2B C03E C27B 110.3(9) . .
C38B C03E C27B 115.3(10) . .
C2B C03E H03E 105.6 . .
C38B C03E H03E 105.6 . .
C27B C03E H03E 105.6 . .
O016 C4C C3C 119.0(11) . .
O016 C4C C5C 119.8(12) . .
C3C C4C C5C 121.3(11) . .
O9A C19A C18A 117.2(12) . .
O9A C19A C20A 121.6(12) . .
C18A C19A C20A 121.2(12) . .
C27A C28A C38A 116.4(12) . .
C27A C28A C2A 108.9(9) . .
C38A C28A C2A 114.2(9) . .
C27A C28A H28A 105.4 . .
C38A C28A H28A 105.4 . .
C2A C28A H28A 105.4 . .
O7A C17A C16A 124.6(13) . .
O7A C17A C18A 116.7(13) . .
C16A C17A C18A 118.7(13) . .
O5A C11A C12A 122.9(12) . .
O5A C11A C10A 119.6(11) . .
C12A C11A C10A 117.4(11) . .
C22A C27A C26A 115.9(12) . .
C22A C27A C28A 125.3(11) . .
C26A C27A C28A 118.8(11) . .
C9B C7B C29B 113.6(9) . .
C9B C7B C6B 110.1(8) . .
C29B C7B C6B 113.1(10) . .
C9B C7B H7B 106.5 . .
C29B C7B H7B 106.5 . .
C6B C7B H7B 106.5 . .
C16A C15A C20A 121.2(13) . .
C16A C15A H15A 119.4 . .
C20A C15A H15A 119.4 . .
C13A C12A C11A 123.5(13) . .
C13A C12A O6A 125.1(12) . .
C11A C12A O6A 111.3(11) . .
C20B C21B C23B 108.8(9) . .
C20B C21B C35B 112.7(10) . .
C23B C21B C35B 113.2(10) . .
C20B C21B H21B 107.3 . .
C23B C21B H21B 107.3 . .
C35B C21B H21B 107.3 . .
C23A C24A C25A 122.5(12) . .
C23A C24A O10A 122.4(13) . .
C25A C24A O10A 115.0(11) . .
C22A C23A C24A 115.6(13) . .
C22A C23A C21A 123.7(12) . .
C24A C23A C21A 120.6(13) . .
C6A C7A C29A 114.9(10) . .
C6A C7A C9A 109.8(9) . .
C29A C7A C9A 112.4(10) . .
C6A C7A H7A 106.4 . .
C29A C7A H7A 106.4 . .
C9A C7A H7A 106.4 . .
C33B C32B C14B 110.6(10) . .
C33B C32B H32A 109.5 . .
C14B C32B H32A 109.5 . .
C33B C32B H32B 109.5 . .
C14B C32B H32B 109.5 . .
H32A C32B H32B 108.1 . .
C19A C20A C15A 116.6(13) . .
C19A C20A C21A 121.4(12) . .
C15A C20A C21A 121.9(13) . .
C20A C21A C23A 109.6(9) . .
C20A C21A C35A 113.7(12) . .
C23A C21A C35A 114.4(12) . .
C20A C21A H21A 106.1 . .
C23A C21A H21A 106.1 . .
C35A C21A H21A 106.1 . .
O8A C18A C19A 119.7(12) . .
O8A C18A C17A 118.5(12) . .
C19A C18A C17A 121.7(13) . .
C23A C22A C27A 127.2(12) . .
C23A C22A H22A 116.4 . .
C27A C22A H22A 116.4 . .
C34B C33B C32B 112.7(10) . .
C34B C33B H33A 109.0 . .
C32B C33B H33A 109.0 . .
C34B C33B H33B 109.0 . .
C32B C33B H33B 109.0 . .
H33A C33B H33B 107.8 . .
C15A C16A C17A 120.4(13) . .
C15A C16A C14A 121.4(12) . .
C17A C16A C14A 117.7(12) . .
C16A C14A C13A 110.3(9) . .
C16A C14A C32A 113.5(11) . .
C13A C14A C32A 110.0(11) . .
C16A C14A H14A 107.6 . .
C13A C14A H14A 107.6 . .
C32A C14A H14A 107.6 . .
C03E C38B C39B 111.8(12) . .
C03E C38B H38A 109.3 . .
C39B C38B H38A 109.3 . .
C03E C38B H38B 109.3 . .
C39B C38B H38B 109.3 . .
H38A C38B H38B 107.9 . .
C39C C38C C28C 115.8(13) . .
C39C C38C H38C 108.3 . .
C28C C38C H38C 108.3 . .
C39C C38C H38D 108.3 . .
C28C C38C H38D 108.3 . .
H38C C38C H38D 107.4 . .
C36C C35C C21C 116.2(15) . .
C36C C35C H35A 108.2 . .
C21C C35C H35A 108.2 . .
C36C C35C H35B 108.2 . .
C21C C35C H35B 108.2 . .
H35A C35C H35B 107.4 . .
C29C C30C C31C 106.2(11) . .
C29C C30C H30A 110.5 . .
C31C C30C H30A 110.5 . .
C29C C30C H30B 110.5 . .
C31C C30C H30B 110.5 . .
H30A C30C H30B 108.7 . .
C30B C29B C7B 113.2(12) . .
C30B C29B H19 108.9 . .
C7B C29B H19 108.9 . .
C30B C29B H20 108.9 . .
C7B C29B H20 108.9 . .
H19 C29B H20 107.8 . .
C36B C35B C21B 118.7(13) . .
C36B C35B H21 107.6 . .
C21B C35B H21 107.6 . .
C36B C35B H22 107.6 . .
C21B C35B H22 107.6 . .
H21 C35B H22 107.1 . .
C14C C32C C33C 110.1(16) . .
C14C C32C H32C 109.6 . .
C33C C32C H32C 109.6 . .
C14C C32C H32D 109.6 . .
C33C C32C H32D 109.6 . .
H32C C32C H32D 108.2 . .
C30A C29A C7A 114.1(12) . .
C30A C29A H1 108.7 . .
C7A C29A H1 108.7 . .
C30A C29A H2 108.7 . .
C7A C29A H2 108.7 . .
H1 C29A H2 107.6 . .
C39A C38A C28A 114.6(12) . .
C39A C38A H3 108.6 . .
C28A C38A H3 108.6 . .
C39A C38A H4 108.6 . .
C28A C38A H4 108.6 . .
H3 C38A H4 107.6 . .
C38A C39A C40A 121.4(14) . .
C38A C39A H39A 107.0 . .
C40A C39A H39A 107.0 . .
C38A C39A H39B 107.0 . .
C40A C39A H39B 107.0 . .
H39A C39A H39B 106.7 . .
O13B C31B C30B 116.4(13) . .
O13B C31B H31A 108.2 . .
C30B C31B H31A 108.2 . .
O13B C31B H31B 108.2 . .
C30B C31B H31B 108.2 . .
H31A C31B H31B 107.3 . .
O14B C34B C33B 111.7(10) . .
O14B C34B H34A 109.3 . .
C33B C34B H34A 109.3 . .
O14B C34B H34B 109.3 . .
C33B C34B H34B 109.3 . .
H34A C34B H34B 107.9 . .
O13C C31C C30C 109.4(11) . .
O13C C31C H31C 109.8 . .
C30C C31C H31C 109.8 . .
O13C C31C H31D 109.8 . .
C30C C31C H31D 109.8 . .
H31C C31C H31D 108.3 . .
C36A C35A C21A 117.4(16) . .
C36A C35A H5 108.0 . .
C21A C35A H5 108.0 . .
C36A C35A H6 108.0 . .
C21A C35A H6 108.0 . .
H5 C35A H6 107.2 . .
C31B C30B C29B 111.6(14) . .
C31B C30B H23 109.3 . .
C29B C30B H23 109.3 . .
C31B C30B H24 109.3 . .
C29B C30B H24 109.3 . .
H23 C30B H24 108.0 . .
C33A C32A C14A 113.7(16) . .
C33A C32A H7 108.8 . .
C14A C32A H7 108.8 . .
C33A C32A H8 108.8 . .
C14A C32A H8 108.8 . .
H7 C32A H8 107.7 . .
O16A C40A C39A 112.3(15) . .
O16A C40A H40A 109.1 . .
C39A C40A H40A 109.1 . .
O16A C40A H40B 109.1 . .
C39A C40A H40B 109.1 . .
H40A C40A H40B 107.9 . .
C38B C39B C40B 116(2) . .
C38B C39B H39C 108.2 . .
C40B C39B H39C 108.2 . .
C38B C39B H39D 108.2 . .
C40B C39B H39D 108.2 . .
H39C C39B H39D 107.3 . .
C29A C30A C31A 115.5(18) . .
C29A C30A H9 108.4 . .
C31A C30A H9 108.4 . .
C29A C30A H10 108.4 . .
C31A C30A H10 108.4 . .
H9 C30A H10 107.5 . .
C35B C36B C37B 106.6(16) . .
C35B C36B H36A 110.4 . .
C37B C36B H36A 110.4 . .
C35B C36B H36B 110.4 . .
C37B C36B H36B 110.4 . .
H36A C36B H36B 108.6 . .
C38C C39C C40C 119(2) . .
C38C C39C H39E 107.6 . .
C40C C39C H39E 107.6 . .
C38C C39C H39F 107.6 . .
C40C C39C H39F 107.6 . .
H39E C39C H39F 107.1 . .
O16B C40B C39B 101(2) . .
O16B C40B H40C 111.5 . .
C39B C40B H40C 111.5 . .
O16B C40B H40D 111.5 . .
C39B C40B H40D 111.5 . .
H40C C40B H40D 109.3 . .
O13A C31A C30A 104(2) . .
O13A C31A H11 110.9 . .
C30A C31A H11 110.9 . .
O13A C31A H12 110.8 . .
C30A C31A H12 110.9 . .
H11 C31A H12 108.9 . .
C32A C33A C34A 99(2) . .
C32A C33A H13 112.0 . .
C34A C33A H13 112.0 . .
C32A C33A H14 112.0 . .
C34A C33A H14 112.0 . .
H13 C33A H14 109.7 . .
O9O C3 N7 123(2) . .
C3 N7 C17 114(2) . .
C3 N7 C38 115(2) . .
C17 N7 C38 131(2) . .
N7 C17 H17A 109.5 . .
N7 C17 H17B 109.5 . .
H17A C17 H17B 109.5 . .
N7 C17 H17C 109.5 . .
H17A C17 H17C 109.5 . .
H17B C17 H17C 109.5 . .
O15A C37A C36A 126(3) . .
O15A C37A H37A 105.9 . .
C36A C37A H37A 105.9 . .
O15A C37A H37B 105.9 . .
C36A C37A H37B 105.9 . .
H37A C37A H37B 106.2 . .
O16C C40C C39C 119(3) . .
O16C C40C H40E 107.7 . .
C39C C40C H40E 107.7 . .
O16C C40C H40F 107.6 . .
C39C C40C H40F 107.7 . .
H40E C40C H40F 107.1 . .
N7 C38 H38E 109.5 . .
N7 C38 H38F 109.5 . .
H38E C38 H38F 109.5 . .
N7 C38 H38G 109.5 . .
H38E C38 H38G 109.5 . .
H38F C38 H38G 109.5 . .
O14A C34A C33A 105(3) . .
O14A C34A H15 110.8 . .
C33A C34A H15 110.8 . .
O14A C34A H16 110.8 . .
C33A C34A H16 110.8 . .
H15 C34A H16 108.9 . .
O14C C34C C33C 107(3) . .
O14C C34C H34C 110.4 . .
C33C C34C H34C 110.3 . .
O14C C34C H34D 110.4 . .
C33C C34C H34D 110.4 . .
H34C C34C H34D 108.6 . .
O15C C37C C36C 99(3) . .
O15C C37C H37C 111.9 . .
C36C C37C H37C 112.0 . .
O15C C37C H37D 111.9 . .
C36C C37C H37D 111.9 . .
H37C C37C H37D 109.6 . .
C35C C36C C37C 122(2) . .
C35C C36C H36C 106.8 . .
C37C C36C H36C 106.8 . .
C35C C36C H36D 106.7 . .
C37C C36C H36D 106.7 . .
H36C C36C H36D 106.6 . .
O15B C37B C36B 122(2) . .
O15B C37B H25 106.9 . .
C36B C37B H25 106.9 . .
O15B C37B H26 106.9 . .
C36B C37B H26 106.9 . .
H25 C37B H26 106.7 . .
C35A C36A C37A 107(2) . .
C35A C36A H17 110.4 . .
C37A C36A H17 110.4 . .
C35A C36A H18 110.4 . .
C37A C36A H18 110.4 . .
H17 C36A H18 108.6 . .
C32C C33C C34C 160(3) . .
C32C C33C H33C 96.3 . .
C34C C33C H33C 96.3 . .
C32C C33C H33D 96.2 . .
C34C C33C H33D 96.2 . .
H33C C33C H33D 103.4 . .

loop_
_geom_bond_atom_site_label_1
_geom_bond_atom_site_label_2
_geom_bond_distance
_geom_bond_site_symmetry_2
Ni2 O2A 1.987(7) .
Ni2 O7B 2.006(7) 3_665
Ni2 O8B 2.019(8) 3_665
Ni2 O3A 2.033(8) .
Ni2 O14B 2.121(8) 6_656
Ni2 O2I 2.157(10) .
Ni10 O00W 2.003(8) 5_566
Ni10 O00Z 2.024(7) .
Ni10 O00M 2.028(7) .
Ni10 O00G 2.032(8) 5_566
Ni10 O13B 2.098(9) 5_566
Ni10 O10I 2.130(11) .
Ni9 O016 2.021(8) 5_566
Ni9 O00W 2.026(7) .
Ni9 O00I 2.029(7) 5_566
Ni9 O9O 2.050(10) .
Ni9 O00D 2.056(8) .
Ni9 O9I 2.184(13) .
Ni5 O12A 2.003(8) .
Ni5 O5B 2.009(8) .
Ni5 O4B 2.021(8) .
Ni5 O11A 2.028(9) .
Ni5 O13C 2.115(9) .
Ni5 O5I 2.134(12) .
Ni12 O016 1.978(8) .
Ni12 O00Z 2.009(8) 2_765
Ni12 O00N 2.034(8) .
Ni12 O00H 2.042(8) 2_765
Ni12 O12O 2.125(10) .
Ni12 O12I 2.173(11) .
Ni11 O00O 1.987(7) 3_675
Ni11 O00O 2.015(7) .
Ni11 O00E 2.016(8) 3_675
Ni11 O00K 2.034(8) .
Ni11 O11I 2.126(13) .
Ni11 O11O 2.166(12) .
Ni7 O8B 1.976(8) .
Ni7 O2B 2.003(8) 2_655
Ni7 O1B 2.033(8) 2_655
Ni7 O9B 2.042(8) .
Ni7 O7O 2.092(9) .
Ni7 O7I 2.215(13) .
Ni6 O5B 2.000(8) .
Ni6 O5A 2.011(8) 2_655
Ni6 O6B 2.022(8) .
Ni6 O4A 2.029(7) 2_655
Ni6 O6I 2.166(14) .
Ni6 O6O 2.262(15) .
Ni8 O12B 2.001(8) .
Ni8 O11B 2.013(8) 3_665
Ni8 O11B 2.012(8) .
Ni8 O10B 2.036(7) 3_665
Ni8 O8I 2.166(14) .
Ni8 O8O 2.179(13) .
Ni1 O2A 1.997(7) .
Ni1 O1A 2.002(8) .
Ni1 O2B 2.019(9) .
Ni1 O3B 2.037(8) .
Ni1 O1I 2.130(13) .
Ni1 O1O 2.252(17) .
Ni4 O11A 1.994(8) .
Ni4 O5A 1.998(8) 2_655
Ni4 O6A 2.008(9) 2_655
Ni4 O10A 2.014(9) .
Ni4 O4O 2.118(13) .
Ni4 O4I 2.240(13) .
Ni3 O8A 2.000(9) 2_655
Ni3 O7A 2.014(9) 2_655
Ni3 O8A 2.022(9) .
Ni3 O9A 2.040(9) .
Ni3 O3I 2.172(13) .
Ni3 O3O 2.225(18) .
O00D C12C 1.369(13) .
O00E C26C 1.406(12) .
O00E Ni11 2.016(8) 2_765
O3A C5A 1.379(12) .
O00G C10C 1.364(13) .
O00G Ni10 2.032(8) 6_656
O00H C19C 1.335(13) .
O00H Ni12 2.042(8) 3_675
O00I C5C 1.388(13) .
O00I Ni9 2.029(7) 6_656
O7B C17B 1.376(13) .
O7B Ni2 2.007(7) 2_655
O00K C24C 1.335(12) .
O6B C12B 1.361(13) .
O00M C17C 1.331(13) .
O00N C3C 1.379(13) .
O00O C25C 1.365(13) .
O00O Ni11 1.988(7) 2_765
O10B C24B 1.350(13) .
O10B Ni8 2.036(7) 2_655
O12B C26B 1.370(12) .
O4B C10B 1.360(13) .
O8B C18B 1.379(13) .
O8B Ni2 2.019(8) 2_655
O3B C5B 1.351(14) .
O12A C26A 1.342(14) .
O4A C10A 1.325(14) .
O4A Ni6 2.029(7) 3_665
O00W C11C 1.338(12) .
O00W Ni10 2.003(8) 6_656
O1B C3B 1.368(13) .
O1B Ni7 2.033(8) 3_665
O1A C3A 1.432(14) .
O00Z C18C 1.347(13) .
O00Z Ni12 2.009(8) 3_675
O9B C19B 1.376(13) .
O13B C31B 1.359(15) .
O13B Ni10 2.098(9) 6_656
O6A C12A 1.417(15) .
O6A Ni4 2.008(9) 3_665
O2A C4A 1.349(14) .
O10A C24A 1.422(15) .
O11B C25B 1.336(13) .
O11B Ni8 2.013(8) 2_655
O016 C4C 1.371(14) .
O016 Ni9 2.021(8) 6_656
O5B C11B 1.310(14) .
O9A C19A 1.355(14) .
O11A C25A 1.342(13) .
O13C C31C 1.483(15) .
O2B C4B 1.291(13) .
O2B Ni7 2.003(8) 3_665
O7A C17A 1.353(15) .
O7A Ni3 2.014(9) 3_665
O8A C18A 1.369(15) .
O8A Ni3 2.000(9) 3_665
O5A C11A 1.322(14) .
O5A Ni4 1.998(8) 3_665
O5A Ni6 2.011(8) 3_665
O14B C34B 1.484(15) .
O14B Ni2 2.121(8) 5_566
O9O C3 1.138(16) .
C6B C1B 1.338(15) .
C6B C5B 1.403(15) .
C6B C7B 1.547(15) .
C9B C8B 1.361(14) .
C9B C10B 1.408(16) .
C9B C7B 1.503(14) .
C5C C6C 1.371(15) .
C5C C4C 1.398(16) .
C2C C1C 1.395(15) .
C2C C3C 1.397(15) .
C2C C28C 1.480(15) .
C1C C6C 1.447(14) .
C1C H1C 0.9500 .
C24C C25C 1.387(15) .
C24C C23C 1.468(15) .
C6C C7C 1.527(15) .
C5B C4B 1.433(14) .
C25C C26C 1.418(15) .
C8B C13B 1.369(14) .
C8B H8B 0.9500 .
C7C C9C 1.494(15) .
C7C C29C 1.554(15) .
C7C H7C 1.0000 .
C4B C3B 1.452(17) .
C9C C10C 1.384(16) .
C9C C8C 1.447(15) .
C23B C24B 1.427(15) .
C23B C22B 1.425(15) .
C23B C21B 1.514(15) .
C16C C17C 1.392(15) .
C16C C15C 1.404(16) .
C16C C14C 1.530(15) .
C22C C27C 1.391(15) .
C22C C23C 1.400(15) .
C22C H22C 0.9500 .
C26C C27C 1.369(14) .
C20C C15C 1.375(15) .
C20C C19C 1.400(15) .
C20C C21C 1.476(16) .
C13C C8C 1.360(14) .
C13C C12C 1.389(15) .
C13C C14C 1.520(15) .
C25B C26B 1.380(15) .
C25B C24B 1.434(15) .
C14C C32C 1.503(16) .
C14C H14C 1.0000 .
C11B C12B 1.410(15) .
C11B C10B 1.427(16) .
C1B C2B 1.486(15) .
C1B H1B 0.9500 .
C9A C8A 1.357(16) .
C9A C10A 1.384(16) .
C9A C7A 1.543(16) .
C11C C10C 1.391(14) .
C11C C12C 1.450(15) .
C23C C21C 1.499(15) .
C2A C3A 1.344(17) .
C2A C1A 1.433(15) .
C2A C28A 1.522(15) .
C18B C19B 1.380(16) .
C18B C17B 1.433(15) .
C12B C13B 1.400(16) .
C3C C4C 1.383(17) .
C19B C20B 1.418(16) .
C19C C18C 1.429(15) .
C15C H15C 0.9500 .
C13B C14B 1.488(15) .
C27C C28C 1.534(15) .
C3A C4A 1.416(15) .
C18C C17C 1.424(15) .
C16B C15B 1.362(15) .
C16B C17B 1.377(14) .
C16B C14B 1.560(15) .
C8C H8C 0.9500 .
C20B C15B 1.389(16) .
C20B C21B 1.489(17) .
C22B C27B 1.381(15) .
C22B H22B 0.9500 .
C5A C6A 1.396(16) .
C5A C4A 1.405(15) .
C26A C27A 1.407(15) .
C26A C25A 1.414(16) .
C28C C38C 1.548(15) .
C28C H28C 1.0000 .
C21C C35C 1.542(15) .
C21C H21C 1.0000 .
C3B C2B 1.353(15) .
C2B C03E 1.459(16) .
C14B C32B 1.552(14) .
C14B H14B 1.0000 .
C15B H15B 0.9500 .
C10A C11A 1.461(17) .
C1A C6A 1.385(14) .
C1A H1A 0.9500 .
C26B C27B 1.389(15) .
C27B C03E 1.530(15) .
C8A C13A 1.391(17) .
C8A H8A 0.9500 .
C6A C7A 1.514(15) .
C29C C30C 1.523(17) .
C29C H29A 0.9900 .
C29C H29B 0.9900 .
C13A C12A 1.363(17) .
C13A C14A 1.536(17) .
C25A C24A 1.367(17) .
C03E C38B 1.510(15) .
C03E H03E 1.0000 .
C19A C18A 1.384(17) .
C19A C20A 1.401(18) .
C28A C27A 1.501(17) .
C28A C38A 1.505(16) .
C28A H28A 1.0000 .
C17A C16A 1.389(18) .
C17A C18A 1.412(18) .
C11A C12A 1.411(18) .
C27A C22A 1.386(18) .
C7B C29B 1.522(16) .
C7B H7B 1.0000 .
C15A C16A 1.390(17) .
C15A C20A 1.458(17) .
C15A H15A 0.9500 .
C21B C35B 1.518(16) .
C21B H21B 1.0000 .
C24A C23A 1.360(17) .
C23A C22A 1.346(18) .
C23A C21A 1.528(18) .
C7A C29A 1.521(15) .
C7A H7A 1.0000 .
C32B C33B 1.548(16) .
C32B H32A 0.9900 .
C32B H32B 0.9900 .
C20A C21A 1.499(18) .
C21A C35A 1.541(18) .
C21A H21A 1.0000 .
C22A H22A 0.9500 .
C33B C34B 1.489(18) .
C33B H33A 0.9900 .
C33B H33B 0.9900 .
C16A C14A 1.523(18) .
C14A C32A 1.566(16) .
C14A H14A 1.0000 .
C38B C39B 1.56(2) .
C38B H38A 0.9900 .
C38B H38B 0.9900 .
C38C C39C 1.41(2) .
C38C H38C 0.9900 .
C38C H38D 0.9900 .
C35C C36C 1.38(3) .
C35C H35A 0.9900 .
C35C H35B 0.9900 .
C30C C31C 1.563(17) .
C30C H30A 0.9900 .
C30C H30B 0.9900 .
C29B C30B 1.519(19) .
C29B H19 0.9900 .
C29B H20 0.9900 .
C35B C36B 1.480(15) .
C35B H21 0.9900 .
C35B H22 0.9900 .
C32C C33C 1.602(17) .
C32C H32C 0.9900 .
C32C H32D 0.9900 .
C29A C30A 1.49(2) .
C29A H1 0.9900 .
C29A H2 0.9900 .
C38A C39A 1.503(19) .
C38A H3 0.9900 .
C38A H4 0.9900 .
C39A C40A 1.510(15) .
C39A H39A 0.9900 .
C39A H39B 0.9900 .
C31B C30B 1.48(2) .
C31B H31A 0.9900 .
C31B H31B 0.9900 .
C34B H34A 0.9900 .
C34B H34B 0.9900 .
C31C H31C 0.9900 .
C31C H31D 0.9900 .
C35A C36A 1.43(2) .
C35A H5 0.9900 .
C35A H6 0.9900 .
C30B H23 0.9900 .
C30B H24 0.9900 .
C32A C33A 1.54(3) .
C32A H7 0.9900 .
C32A H8 0.9900 .
C40A O16A 1.500(16) .
C40A H40A 0.9900 .
C40A H40B 0.9900 .
C39B C40B 1.575(18) .
C39B H39C 0.9900 .
C39B H39D 0.9900 .
C30A C31A 1.551(18) .
C30A H9 0.9900 .
C30A H10 0.9900 .
O16C C40C 1.40(4) .
C36B C37B 1.631(17) .
C36B H36A 0.9900 .
C36B H36B 0.9900 .
C39C C40C 1.43(4) .
C39C H39E 0.9900 .
C39C H39F 0.9900 .
O16B C40B 1.44(3) .
C40B H40C 0.9900 .
C40B H40D 0.9900 .
C31A O13A 1.398(18) .
C31A H11 0.9900 .
C31A H12 0.9900 .
C33A C34A 1.576(18) .
C33A H13 0.9900 .
C33A H14 0.9900 .
C3 N7 1.443(17) .
N7 C17 1.451(17) .
N7 C38 1.496(18) .
O15B C37B 1.438(18) .
O15A C37A 1.393(18) .
C17 H17A 0.9800 .
C17 H17B 0.9800 .
C17 H17C 0.9800 .
C37A C36A 1.594(18) .
C37A H37A 0.9900 .
C37A H37B 0.9900 .
O14A C34A 1.458(18) .
C40C H40E 0.9900 .
C40C H40F 0.9900 .
C38 H38E 0.9800 .
C38 H38F 0.9800 .
C38 H38G 0.9800 .
C34A H15 0.9900 .
C34A H16 0.9900 .
C34C O14C 1.440(18) .
C34C C33C 1.617(18) .
C34C H34C 0.9900 .
C34C H34D 0.9900 .
C37C O15C 1.42(4) .
C37C C36C 1.562(18) .
C37C H37C 0.9900 .
C37C H37D 0.9900 .
C36C H36C 0.9900 .
C36C H36D 0.9900 .
C37B H25 0.9900 .
C37B H26 0.9900 .
C36A H17 0.9900 .
C36A H18 0.9900 .
C33C H33C 0.9900 .
C33C H33D 0.9900 .

loop_
_geom_torsion_atom_site_label_1
_geom_torsion_atom_site_label_2
_geom_torsion_atom_site_label_3
_geom_torsion_atom_site_label_4
_geom_torsion
_geom_torsion_site_symmetry_1
Ni9 O00I C5C C6C -174.5(8) 6_656
Ni9 O00I C5C C4C 5.4(12) 6_656
C3C C2C C1C C6C 0.8(15) .
C28C C2C C1C C6C 178.2(9) .
Ni11 O00K C24C C25C -4.3(12) .
Ni11 O00K C24C C23C 176.4(8) .
O00I C5C C6C C1C -177.8(9) .
C4C C5C C6C C1C 2.4(15) .
O00I C5C C6C C7C -1.8(15) .
C4C C5C C6C C7C 178.4(10) .
C2C C1C C6C C5C -1.9(15) .
C2C C1C C6C C7C -177.8(9) .
Ni1 O3B C5B C6B -177.8(8) .
Ni1 O3B C5B C4B 2.2(12) .
C1B C6B C5B O3B -178.8(10) .
C7B C6B C5B O3B -1.2(15) .
C1B C6B C5B C4B 1.2(15) .
C7B C6B C5B C4B 178.8(9) .
Ni11 O00O C25C C24C -177.7(8) 2_765
Ni11 O00O C25C C24C -1.5(12) .
Ni11 O00O C25C C26C 1.1(12) 2_765
Ni11 O00O C25C C26C 177.2(8) .
O00K C24C C25C O00O 4.2(15) .
C23C C24C C25C O00O -176.5(9) .
O00K C24C C25C C26C -174.6(9) .
C23C C24C C25C C26C 4.8(15) .
C10B C9B C8B C13B 2.0(16) .
C7B C9B C8B C13B 179.8(10) .
C5C C6C C7C C9C -83.8(12) .
C1C C6C C7C C9C 91.9(11) .
C5C C6C C7C C29C 148.9(10) .
C1C C6C C7C C29C -35.4(13) .
Ni7 O2B C4B C5B 179.5(9) 3_665
Ni1 O2B C4B C5B -0.7(15) .
Ni7 O2B C4B C3B 3.2(15) 3_665
Ni1 O2B C4B C3B -177.0(9) .
O3B C5B C4B O2B -1.1(17) .
C6B C5B C4B O2B 178.9(11) .
O3B C5B C4B C3B 175.3(10) .
C6B C5B C4B C3B -4.7(16) .
C6C C7C C9C C10C 86.3(12) .
C29C C7C C9C C10C -147.5(10) .
C6C C7C C9C C8C -92.0(11) .
C29C C7C C9C C8C 34.3(14) .
Ni11 O00E C26C C27C -174.3(8) 2_765
Ni11 O00E C26C C25C 3.9(10) 2_765
O00O C25C C26C C27C 174.8(9) .
C24C C25C C26C C27C -6.5(16) .
O00O C25C C26C O00E -3.5(14) .
C24C C25C C26C O00E 175.3(9) .
Ni8 O11B C25B C26B 179.9(9) 2_655
Ni8 O11B C25B C26B 1.1(13) .
Ni8 O11B C25B C24B 0.6(13) 2_655
Ni8 O11B C25B C24B -178.2(8) .
Ni8 O10B C24B C23B 175.7(8) 2_655
Ni8 O10B C24B C25B -4.2(11) 2_655
C22B C23B C24B O10B 177.6(10) .
C21B C23B C24B O10B -0.9(16) .
C22B C23B C24B C25B -2.6(16) .
C21B C23B C24B C25B 179.0(10) .
O11B C25B C24B O10B 2.6(15) .
C26B C25B C24B O10B -176.8(10) .
O11B C25B C24B C23B -177.3(10) .
C26B C25B C24B C23B 3.4(16) .
C8C C13C C14C C32C -38.9(15) .
C12C C13C C14C C32C 144.1(11) .
C8C C13C C14C C16C 90.5(12) .
C12C C13C C14C C16C -86.6(12) .
C17C C16C C14C C32C -149.3(11) .
C15C C16C C14C C32C 36.9(15) .
C17C C16C C14C C13C 83.3(12) .
C15C C16C C14C C13C -90.4(12) .
Ni6 O5B C11B C12B 0.7(14) .
Ni5 O5B C11B C12B -178.3(9) .
Ni6 O5B C11B C10B 178.9(9) .
Ni5 O5B C11B C10B -0.1(14) .
C5B C6B C1B C2B 0.6(15) .
C7B C6B C1B C2B -176.9(9) .
Ni10 O00W C11C C10C -3.2(12) 6_656
Ni9 O00W C11C C10C -178.7(8) .
Ni10 O00W C11C C12C 176.3(8) 6_656
Ni9 O00W C11C C12C 0.7(12) .
C27C C22C C23C C24C 0.1(15) .
C27C C22C C23C C21C 176.4(10) .
O00K C24C C23C C22C 177.6(9) .
C25C C24C C23C C22C -1.7(15) .
O00K C24C C23C C21C 1.1(15) .
C25C C24C C23C C21C -178.2(10) .
Ni7 O8B C18B C19B 0.5(13) .
Ni2 O8B C18B C19B -178.8(9) 2_655
Ni7 O8B C18B C17B -178.0(8) .
Ni2 O8B C18B C17B 2.7(12) 2_655
Ni6 O6B C12B C13B -175.9(8) .
Ni6 O6B C12B C11B 1.4(11) .
O5B C11B C12B O6B -1.5(16) .
C10B C11B C12B O6B -179.6(10) .
O5B C11B C12B C13B 175.9(11) .
C10B C11B C12B C13B -2.3(17) .
Ni12 O00N C3C C4C -1.2(13) .
Ni12 O00N C3C C2C -179.9(9) .
C1C C2C C3C O00N 178.5(9) .
C28C C2C C3C O00N 1.1(16) .
C1C C2C C3C C4C -0.2(16) .
C28C C2C C3C C4C -177.6(10) .
Ni7 O9B C19B C18B 1.9(12) .
Ni7 O9B C19B C20B -178.9(8) .
O8B C18B C19B O9B -1.7(16) .
C17B C18B C19B O9B 176.8(9) .
O8B C18B C19B C20B 179.1(10) .
C17B C18B C19B C20B -2.5(16) .
Ni12 O00H C19C C20C -171.9(8) 3_675
Ni12 O00H C19C C18C 6.2(11) 3_675
C15C C20C C19C O00H -179.5(10) .
C21C C20C C19C O00H -6.0(16) .
C15C C20C C19C C18C 2.5(15) .
C21C C20C C19C C18C 176.1(9) .
C19C C20C C15C C16C -4.2(16) .
C21C C20C C15C C16C -177.4(10) .
C17C C16C C15C C20C 3.6(16) .
C14C C16C C15C C20C 177.5(10) .
C9B C8B C13B C12B -2.7(16) .
C9B C8B C13B C14B -177.2(10) .
O6B C12B C13B C8B 179.8(9) .
C11B C12B C13B C8B 2.8(15) .
O6B C12B C13B C14B -5.2(15) .
C11B C12B C13B C14B 177.7(10) .
O00E C26C C27C C22C -177.2(9) .
C25C C26C C27C C22C 4.7(15) .
O00E C26C C27C C28C -2.4(15) .
C25C C26C C27C C28C 179.5(9) .
C23C C22C C27C C26C -1.6(15) .
C23C C22C C27C C28C -176.2(10) .
C1A C2A C3A C4A -0.2(17) .
C28A C2A C3A C4A -178.1(11) .
C1A C2A C3A O1A 179.3(10) .
C28A C2A C3A O1A 1.4(18) .
Ni1 O1A C3A C2A -177.3(9) .
Ni1 O1A C3A C4A 2.3(11) .
Ni12 O00Z C18C C17C 172.5(8) 3_675
Ni10 O00Z C18C C17C 4.4(12) .
Ni12 O00Z C18C C19C -6.0(13) 3_675
Ni10 O00Z C18C C19C -174.1(8) .
O00H C19C C18C O00Z -0.1(15) .
C20C C19C C18C O00Z 178.1(10) .
O00H C19C C18C C17C -178.6(10) .
C20C C19C C18C C17C -0.4(16) .
C12C C13C C8C C9C -1.3(16) .
C14C C13C C8C C9C -178.4(9) .
C10C C9C C8C C13C 1.6(15) .
C7C C9C C8C C13C 179.9(10) .
O9B C19B C20B C15B -179.0(10) .
C18B C19B C20B C15B 0.2(15) .
O9B C19B C20B C21B -0.9(16) .
C18B C19B C20B C21B 178.3(10) .
C24B C23B C22B C27B 0.6(18) .
C21B C23B C22B C27B 178.9(11) .
Ni10 O00G C10C C9C 179.9(8) 6_656
Ni10 O00G C10C C11C 2.8(12) 6_656
C8C C9C C10C O00G -179.7(10) .
C7C C9C C10C O00G 2.0(16) .
C8C C9C C10C C11C -2.8(16) .
C7C C9C C10C C11C 178.9(10) .
O00W C11C C10C O00G 0.2(15) .
C12C C11C C10C O00G -179.2(9) .
O00W C11C C10C C9C -176.8(10) .
C12C C11C C10C C9C 3.7(16) .
Ni2 O3A C5A C6A -178.2(8) .
Ni2 O3A C5A C4A 3.8(11) .
Ni5 O12A C26A C27A -172.3(9) .
Ni5 O12A C26A C25A 9.2(12) .
C1C C2C C28C C27C -89.2(12) .
C3C C2C C28C C27C 88.1(12) .
C1C C2C C28C C38C 39.5(14) .
C3C C2C C28C C38C -143.2(11) .
C26C C27C C28C C2C -85.4(12) .
C22C C27C C28C C2C 89.1(12) .
C26C C27C C28C C38C 145.6(10) .
C22C C27C C28C C38C -39.9(15) .
Ni2 O2A C4A C5A 3.1(13) .
Ni1 O2A C4A C5A 174.0(8) .
Ni2 O2A C4A C3A -176.7(9) .
Ni1 O2A C4A C3A -5.8(13) .
O3A C5A C4A O2A -4.8(15) .
C6A C5A C4A O2A 177.1(10) .
O3A C5A C4A C3A 175.0(9) .
C6A C5A C4A C3A -3.1(16) .
C2A C3A C4A O2A -178.0(11) .
O1A C3A C4A O2A 2.5(16) .
C2A C3A C4A C5A 2.2(18) .
O1A C3A C4A C5A -177.4(9) .
Ni2 O7B C17B C16B 172.3(8) 2_655
Ni2 O7B C17B C18B -8.4(11) 2_655
C15B C16B C17B O7B 174.6(9) .
C14B C16B C17B O7B -1.6(15) .
C15B C16B C17B C18B -4.6(15) .
C14B C16B C17B C18B 179.1(9) .
O8B C18B C17B O7B 3.9(14) .
C19B C18B C17B O7B -174.5(9) .
O8B C18B C17B C16B -176.8(9) .
C19B C18B C17B C16B 4.8(16) .
Ni9 O00D C12C C13C -176.9(9) .
Ni9 O00D C12C C11C 2.9(11) .
C8C C13C C12C O00D -178.0(10) .
C14C C13C C12C O00D -0.9(16) .
C8C C13C C12C C11C 2.2(16) .
C14C C13C C12C C11C 179.3(9) .
O00W C11C C12C O00D -2.6(15) .
C10C C11C C12C O00D 176.8(9) .
O00W C11C C12C C13C 177.2(10) .
C10C C11C C12C C13C -3.3(16) .
C15C C20C C21C C23C 88.7(13) .
C19C C20C C21C C23C -84.5(12) .
C15C C20C C21C C35C -38.8(15) .
C19C C20C C21C C35C 148.1(10) .
C22C C23C C21C C20C -89.3(12) .
C24C C23C C21C C20C 86.9(12) .
C22C C23C C21C C35C 40.5(15) .
C24C C23C C21C C35C -143.3(10) .
Ni7 O1B C3B C2B 173.6(9) 3_665
Ni7 O1B C3B C4B -2.8(12) 3_665
O2B C4B C3B C2B -176.7(11) .
C5B C4B C3B C2B 6.9(17) .
O2B C4B C3B O1B -0.2(17) .
C5B C4B C3B O1B -176.6(10) .
O1B C3B C2B C03E 3.8(17) .
C4B C3B C2B C03E 180.0(10) .
O1B C3B C2B C1B 178.8(9) .
C4B C3B C2B C1B -5.1(16) .
C6B C1B C2B C3B 1.3(15) .
C6B C1B C2B C03E 176.4(10) .
C8B C13B C14B C32B -36.7(15) .
C12B C13B C14B C32B 148.9(10) .
C8B C13B C14B C16B 87.8(12) .
C12B C13B C14B C16B -86.5(12) .
C15B C16B C14B C13B -87.7(12) .
C17B C16B C14B C13B 88.3(11) .
C15B C16B C14B C32B 39.1(13) .
C17B C16B C14B C32B -144.9(9) .
C17B C16B C15B C20B 2.5(16) .
C14B C16B C15B C20B 178.5(10) .
C19B C20B C15B C16B -0.1(16) .
C21B C20B C15B C16B -178.1(10) .
Ni6 O4A C10A C9A 177.8(9) 3_665
Ni6 O4A C10A C11A -4.3(12) 3_665
C8A C9A C10A O4A 178.6(11) .
C7A C9A C10A O4A -0.8(16) .
C8A C9A C10A C11A 0.8(16) .
C7A C9A C10A C11A -178.6(10) .
C3A C2A C1A C6A -1.0(17) .
C28A C2A C1A C6A 176.9(10) .
Ni8 O12B C26B C25B 5.7(11) .
Ni8 O12B C26B C27B -177.9(8) .
O11B C25B C26B O12B -4.7(16) .
C24B C25B C26B O12B 174.6(9) .
O11B C25B C26B C27B 178.7(10) .
C24B C25B C26B C27B -2.0(17) .
Ni10 O00M C17C C16C 173.2(9) .
Ni10 O00M C17C C18C -8.4(12) .
C15C C16C C17C O00M 177.2(10) .
C14C C16C C17C O00M 3.2(16) .
C15C C16C C17C C18C -1.2(16) .
C14C C16C C17C C18C -175.2(9) .
O00Z C18C C17C O00M 2.8(15) .
C19C C18C C17C O00M -178.7(10) .
O00Z C18C C17C C16C -178.7(10) .
C19C C18C C17C C16C -0.2(16) .
C23B C22B C27B C26B 0.8(18) .
C23B C22B C27B C03E -177.7(10) .
O12B C26B C27B C22B -176.3(10) .
C25B C26B C27B C22B -0.1(16) .
O12B C26B C27B C03E 2.2(16) .
C25B C26B C27B C03E 178.4(10) .
C10A C9A C8A C13A -0.3(17) .
C7A C9A C8A C13A 179.2(10) .
Ni5 O4B C10B C9B 175.1(9) .
Ni5 O4B C10B C11B -5.9(12) .
C8B C9B C10B O4B 177.7(10) .
C7B C9B C10B O4B -0.3(17) .
C8B C9B C10B C11B -1.2(16) .
C7B C9B C10B C11B -179.1(10) .
O5B C11B C10B O4B 4.3(17) .
C12B C11B C10B O4B -177.5(10) .
O5B C11B C10B C9B -176.8(11) .
C12B C11B C10B C9B 1.4(17) .
C2A C1A C6A C5A 0.1(16) .
C2A C1A C6A C7A -178.1(10) .
O3A C5A C6A C1A -176.0(9) .
C4A C5A C6A C1A 2.0(16) .
O3A C5A C6A C7A 2.3(16) .
C4A C5A C6A C7A -179.8(10) .
C9C C7C C29C C30C 59.3(13) .
C6C C7C C29C C30C -175.5(9) .
C9A C8A C13A C12A -2.3(17) .
C9A C8A C13A C14A -176.7(11) .
Ni4 O11A C25A C24A -1.5(15) .
Ni5 O11A C25A C24A 174.3(10) .
Ni4 O11A C25A C26A -175.8(8) .
Ni5 O11A C25A C26A 0.0(14) .
O12A C26A C25A O11A -6.4(16) .
C27A C26A C25A O11A 175.1(10) .
O12A C26A C25A C24A 179.3(11) .
C27A C26A C25A C24A 0.8(17) .
C3B C2B C03E C38B -145.7(11) .
C1B C2B C03E C38B 39.6(14) .
C3B C2B C03E C27B 83.2(13) .
C1B C2B C03E C27B -91.5(12) .
C22B C27B C03E C2B 94.3(13) .
C26B C27B C03E C2B -84.1(13) .
C22B C27B C03E C38B -35.9(15) .
C26B C27B C03E C38B 145.7(11) .
Ni12 O016 C4C C3C -2.3(15) .
Ni9 O016 C4C C3C 177.4(9) 6_656
Ni12 O016 C4C C5C 178.1(9) .
Ni9 O016 C4C C5C -2.2(14) 6_656
O00N C3C C4C O016 2.5(17) .
C2C C3C C4C O016 -178.8(11) .
O00N C3C C4C C5C -178.0(10) .
C2C C3C C4C C5C 0.8(19) .
C6C C5C C4C O016 177.6(10) .
O00I C5C C4C O016 -2.2(17) .
C6C C5C C4C C3C -1.9(18) .
O00I C5C C4C C3C 178.2(11) .
Ni3 O9A C19A C18A 4.2(13) .
Ni3 O9A C19A C20A -175.9(9) .
C3A C2A C28A C27A 89.5(15) .
C1A C2A C28A C27A -88.3(13) .
C3A C2A C28A C38A -138.5(13) .
C1A C2A C28A C38A 43.7(16) .
Ni3 O7A C17A C16A 174.4(10) 3_665
Ni3 O7A C17A C18A -4.2(13) 3_665
Ni4 O5A C11A C12A -5.5(16) 3_665
Ni6 O5A C11A C12A -179.3(11) 3_665
Ni4 O5A C11A C10A 176.9(9) 3_665
Ni6 O5A C11A C10A 3.1(15) 3_665
O4A C10A C11A O5A 0.8(17) .
C9A C10A C11A O5A 178.9(11) .
O4A C10A C11A C12A -176.9(11) .
C9A C10A C11A C12A 1.1(17) .
O12A C26A C27A C22A -177.9(10) .
C25A C26A C27A C22A 0.5(16) .
O12A C26A C27A C28A 1.8(17) .
C25A C26A C27A C28A -179.8(10) .
C38A C28A C27A C22A -34.6(16) .
C2A C28A C27A C22A 96.2(14) .
C38A C28A C27A C26A 145.7(11) .
C2A C28A C27A C26A -83.5(13) .
C8B C9B C7B C29B 34.7(15) .
C10B C9B C7B C29B -147.5(11) .
C8B C9B C7B C6B -93.4(12) .
C10B C9B C7B C6B 84.4(13) .
C1B C6B C7B C9B 92.1(12) .
C5B C6B C7B C9B -85.4(11) .
C1B C6B C7B C29B -36.3(13) .
C5B C6B C7B C29B 146.2(10) .
C8A C13A C12A C11A 4.4(19) .
C14A C13A C12A C11A 179.3(12) .
C8A C13A C12A O6A -178.9(11) .
C14A C13A C12A O6A -4.0(19) .
O5A C11A C12A C13A 178.4(12) .
C10A C11A C12A C13A -4(2) .
O5A C11A C12A O6A 1.3(19) .
C10A C11A C12A O6A 179.0(10) .
Ni4 O6A C12A C13A -173.4(10) 3_665
Ni4 O6A C12A C11A 3.6(13) 3_665
C15B C20B C21B C23B 89.1(13) .
C19B C20B C21B C23B -88.8(12) .
C15B C20B C21B C35B -37.2(16) .
C19B C20B C21B C35B 144.8(10) .
C24B C23B C21B C20B 87.6(13) .
C22B C23B C21B C20B -90.7(13) .
C24B C23B C21B C35B -146.3(11) .
C22B C23B C21B C35B 35.4(16) .
O11A C25A C24A C23A -176.2(11) .
C26A C25A C24A C23A -2.0(19) .
O11A C25A C24A O10A 5.1(17) .
C26A C25A C24A O10A 179.3(10) .
Ni4 O10A C24A C23A 175.5(10) .
Ni4 O10A C24A C25A -5.9(13) .
C25A C24A C23A C22A 1.8(18) .
O10A C24A C23A C22A -179.6(10) .
C25A C24A C23A C21A -175.1(11) .
O10A C24A C23A C21A 3.4(18) .
C1A C6A C7A C29A -38.6(16) .
C5A C6A C7A C29A 143.2(11) .
C1A C6A C7A C9A 89.3(12) .
C5A C6A C7A C9A -88.9(13) .
C8A C9A C7A C6A -93.5(12) .
C10A C9A C7A C6A 85.9(12) .
C8A C9A C7A C29A 35.7(15) .
C10A C9A C7A C29A -144.9(11) .
C13B C14B C32B C33B -58.9(12) .
C16B C14B C32B C33B 176.5(9) .
O9A C19A C20A C15A -177.5(10) .
C18A C19A C20A C15A 2.4(18) .
O9A C19A C20A C21A -1.4(18) .
C18A C19A C20A C21A 178.5(11) .
C16A C15A C20A C19A -3.4(17) .
C16A C15A C20A C21A -179.5(11) .
C19A C20A C21A C23A -86.7(15) .
C15A C20A C21A C23A 89.2(14) .
C19A C20A C21A C35A 143.8(13) .
C15A C20A C21A C35A -40.3(17) .
C22A C23A C21A C20A -92.3(14) .
C24A C23A C21A C20A 84.4(15) .
C22A C23A C21A C35A 36.8(17) .
C24A C23A C21A C35A -146.5(12) .
Ni3 O8A C18A C19A 177.8(9) 3_665
Ni3 O8A C18A C19A 6.2(14) .
Ni3 O8A C18A C17A -6.2(14) 3_665
Ni3 O8A C18A C17A -177.8(9) .
O9A C19A C18A O8A -7.3(18) .
C20A C19A C18A O8A 172.8(11) .
O9A C19A C18A C17A 176.8(11) .
C20A C19A C18A C17A -3.1(19) .
O7A C17A C18A O8A 7.3(17) .
C16A C17A C18A O8A -171.4(11) .
O7A C17A C18A C19A -176.8(11) .
C16A C17A C18A C19A 4.5(19) .
C24A C23A C22A C27A -0.5(19) .
C21A C23A C22A C27A 176.4(11) .
C26A C27A C22A C23A -0.7(18) .
C28A C27A C22A C23A 179.7(11) .
C14B C32B C33B C34B -58.7(13) .
C20A C15A C16A C17A 5.0(18) .
C20A C15A C16A C14A 177.8(10) .
O7A C17A C16A C15A 176.0(11) .
C18A C17A C16A C15A -5.4(18) .
O7A C17A C16A C14A 2.9(18) .
C18A C17A C16A C14A -178.5(10) .
C15A C16A C14A C13A -85.2(13) .
C17A C16A C14A C13A 87.8(14) .
C15A C16A C14A C32A 38.7(16) .
C17A C16A C14A C32A -148.3(12) .
C12A C13A C14A C16A -85.4(14) .
C8A C13A C14A C16A 89.0(14) .
C12A C13A C14A C32A 148.7(12) .
C8A C13A C14A C32A -37.0(16) .
C2B C03E C38B C39B 167.6(12) .
C27B C03E C38B C39B -63.8(15) .
C2C C28C C38C C39C 63(2) .
C27C C28C C38C C39C -169.8(17) .
C20C C21C C35C C36C -59(2) .
C23C C21C C35C C36C 172.9(17) .
C7C C29C C30C C31C -166.0(10) .
C9B C7B C29B C30B 176.0(11) .
C6B C7B C29B C30B -57.5(14) .
C20B C21B C35B C36B -168.0(13) .
C23B C21B C35B C36B 68.0(17) .
C13C C14C C32C C33C -78.8(18) .
C16C C14C C32C C33C 154.5(16) .
C6A C7A C29A C30A -62.9(17) .
C9A C7A C29A C30A 170.5(13) .
C27A C28A C38A C39A -172.9(11) .
C2A C28A C38A C39A 58.8(16) .
C28A C38A C39A C40A 179.3(14) .
Ni10 O13B C31B C30B 176.2(10) 6_656
Ni2 O14B C34B C33B 99.1(11) 5_566
C32B C33B C34B O14B -158.5(10) .
Ni5 O13C C31C C30C 73.0(12) .
C29C C30C C31C O13C -174.5(10) .
C20A C21A C35A C36A -66.8(19) .
C23A C21A C35A C36A 166.2(15) .
O13B C31B C30B C29B -176.2(12) .
C7B C29B C30B C31B -79.6(16) .
C16A C14A C32A C33A 175.3(18) .
C13A C14A C32A C33A -61(2) .
C38A C39A C40A O16A 169.2(15) .
C03E C38B C39B C40B 173.3(19) .
C7A C29A C30A C31A 170.3(19) .
C21B C35B C36B C37B 141.2(18) .
C28C C38C C39C C40C 175(3) .
C38B C39B C40B O16B 62(3) .
C29A C30A C31A O13A 142(2) .
C14A C32A C33A C34A -170(2) .
Ni9 O9O C3 N7 172.1(14) .
O9O C3 N7 C17 177(2) .
O9O C3 N7 C38 5(3) .
C38C C39C C40C O16C -52(5) .
C32A C33A C34A O14A 25(3) .
C21C C35C C36C C37C -180(2) .
O15C C37C C36C C35C 64(4) .
C35B C36B C37B O15B 171(3) .
C21A C35A C36A C37A -161.7(18) .
O15A C37A C36A C35A 61(5) .
C14C C32C C33C C34C -8(9) .
O14C C34C C33C C32C 83(9) .
